data_7038498
loop_
_publ_author_name
'Hering-Junghans, Christian'
'Schulz, Axel'
'Thomas, Max'
'Villinger, Alexander'

_publ_section_title
;
 Synthesis of mono-, di-, and triaminobismuthanes and observation of C-C
 coupling of aromatic systems with bismuth(iii) chloride.
;
_journal_issue 14
_journal_name_full 'Dalton transactions (Cambridge, England : 2003)'
_journal_page_first 6053
_journal_page_last 6059
_journal_paper_doi 10.1039/c6dt00229c
_journal_volume 45
_journal_year 2016
_chemical_formula_moiety 'C21 H38 Bi Cl2 N Si'
_chemical_formula_sum 'C21 H38 Bi Cl2 N Si'
_chemical_formula_weight 612.49
_chemical_name_systematic
;
 ?
;
_space_group_crystal_system monoclinic
_space_group_IT_number 14
_space_group_name_Hall '-P 2ybc'
_space_group_name_H-M_alt 'P 1 21/c 1'
_symmetry_space_group_name_Hall '-P 2ybc'
_symmetry_space_group_name_H-M 'P 1 21/c 1'
_atom_sites_solution_hydrogens geom
_audit_creation_method SHELXL-2013
_audit_update_record
;
2016-01-15 deposited with the CCDC.
2016-02-18 downloaded from the CCDC.
;
_cell_angle_alpha 90
_cell_angle_beta 90.167(2)
_cell_angle_gamma 90
_cell_formula_units_Z 24
_cell_length_a 25.6910(7)
_cell_length_b 20.0014(5)
_cell_length_c 29.9643(8)
_cell_measurement_reflns_used 9899
_cell_measurement_temperature 123(2)
_cell_measurement_theta_max 26.54
_cell_measurement_theta_min 2.29
_cell_volume 15397.3(7)
_computing_cell_refinement 'Bruker Apex V7.51A'
_computing_data_collection 'Bruker Apex V7.51A'
_computing_data_reduction 'Bruker SAINT'
_computing_molecular_graphics 'ORTEP-3v2.01 (Farrugia, 1997)'
_computing_publication_material SHELXL-2013
_computing_structure_refinement 'SHELXL-2013 (Sheldrick, 2013)'
_computing_structure_solution 'SHELXS-2013 (Sheldrick, 2013)'
_diffrn_ambient_temperature 123(2)
_diffrn_measured_fraction_theta_full 0.982
_diffrn_measured_fraction_theta_max 0.941
_diffrn_measurement_device_type 'Bruker Apex Kappa-II-CCD-diffractometer'
_diffrn_measurement_method 'phi and omega scans'
_diffrn_radiation_monochromator graphite
_diffrn_radiation_source 'sealed tube'
_diffrn_radiation_type MoK\a
_diffrn_radiation_wavelength 0.71073
_diffrn_reflns_av_R_equivalents 0.0851
_diffrn_reflns_av_unetI/netI 0.1718
_diffrn_reflns_Laue_measured_fraction_full 0.982
_diffrn_reflns_Laue_measured_fraction_max 0.941
_diffrn_reflns_limit_h_max 31
_diffrn_reflns_limit_h_min -38
_diffrn_reflns_limit_k_max 26
_diffrn_reflns_limit_k_min -29
_diffrn_reflns_limit_l_max 36
_diffrn_reflns_limit_l_min -44
_diffrn_reflns_number 141038
_diffrn_reflns_point_group_measured_fraction_full 0.982
_diffrn_reflns_point_group_measured_fraction_max 0.941
_diffrn_reflns_theta_full 25.242
_diffrn_reflns_theta_max 32.000
_diffrn_reflns_theta_min 0.793
_exptl_absorpt_coefficient_mu 7.131
_exptl_absorpt_correction_T_max 0.7464
_exptl_absorpt_correction_T_min 0.5561
_exptl_absorpt_correction_type multi-scan
_exptl_absorpt_process_details '(SADABS; Sheldrick, 2004)'
_exptl_crystal_colour yellow
_exptl_crystal_density_diffrn 1.585
_exptl_crystal_description block
_exptl_crystal_F_000 7248
_exptl_crystal_size_max 0.180
_exptl_crystal_size_mid 0.120
_exptl_crystal_size_min 0.060
_refine_diff_density_max 4.029
_refine_diff_density_min -2.277
_refine_diff_density_rms 0.236
_refine_ls_extinction_method none
_refine_ls_goodness_of_fit_ref 0.960
_refine_ls_hydrogen_treatment constr
_refine_ls_matrix_type full
_refine_ls_number_parameters 1497
_refine_ls_number_reflns 50315
_refine_ls_number_restraints 60
_refine_ls_restrained_S_all 0.960
_refine_ls_R_factor_all 0.1585
_refine_ls_R_factor_gt 0.0591
_refine_ls_shift/su_max 0.003
_refine_ls_shift/su_mean 0.000
_refine_ls_structure_factor_coef Fsqd
_refine_ls_weighting_details 'w=1/[\s^2^(Fo^2^)+(0.0421P)^2^] where P=(Fo^2^+2Fc^2^)/3'
_refine_ls_weighting_scheme calc
_refine_ls_wR_factor_gt 0.0952
_refine_ls_wR_factor_ref 0.1231
_reflns_Friedel_coverage 0.000
_reflns_number_gt 25220
_reflns_number_total 50315
_reflns_threshold_expression 'I > 2\s(I)'
_cod_data_source_file c6dt00229c2.cif
_cod_data_source_block mt158_2
_cod_depositor_comments 'Adding full bibliography for 7038481--7038499.cif.'
_cod_database_code 7038498
_shelx_space_group_comment
;
The symmetry employed for this shelxl refinement is uniquely defined
by the following loop, which should always be used as a source of
symmetry information in preference to the above space-group names.
They are only intended as comments.
;
_shelx_estimated_absorpt_t_min 0.360
_shelx_estimated_absorpt_t_max 0.674
_shelxl_version_number 2013-4

loop_
_space_group_symop_operation_xyz
'x, y, z'
'-x, y+1/2, -z+1/2'
'-x, -y, -z'
'x, -y-1/2, z-1/2'

loop_
_atom_site_label
_atom_site_type_symbol
_atom_site_fract_x
_atom_site_fract_y
_atom_site_fract_z
_atom_site_U_iso_or_equiv
_atom_site_adp_type
_atom_site_occupancy
_atom_site_site_symmetry_order
_atom_site_calc_flag
_atom_site_refinement_flags_posn
_atom_site_refinement_flags_adp
_atom_site_refinement_flags_occupancy
_atom_site_disorder_assembly
_atom_site_disorder_group
Bi1 Bi 0.15675(2) 0.39180(2) 0.34502(2) 0.02105(6) Uani 1 1 d . . . . .
Bi2 Bi 0.18272(2) 0.49978(2) 0.11392(2) 0.02075(6) Uani 1 1 d . . . . .
Bi3 Bi 0.22198(2) 0.33229(2) 0.21031(2) 0.01986(6) Uani 1 1 d . . . . .
Bi4 Bi 0.66234(2) 0.06924(2) 0.32878(2) 0.02101(6) Uani 1 1 d . . . . .
Bi5 Bi 0.68055(2) -0.02861(2) 0.13780(2) 0.02699(7) Uani 1 1 d . . . . .
Bi6 Bi 0.70060(2) 0.17811(2) 0.20030(2) 0.02445(7) Uani 1 1 d . . . . .
Cl1 Cl 0.15409(8) 0.45638(9) 0.27482(6) 0.0305(4) Uani 1 1 d . . . . .
Cl2 Cl 0.15941(7) 0.28462(9) 0.30139(6) 0.0310(4) Uani 1 1 d . . . . .
Cl3 Cl 0.19920(7) 0.56396(10) 0.18314(6) 0.0297(4) Uani 1 1 d . . . . .
Cl4 Cl 0.26152(7) 0.55160(10) 0.07897(6) 0.0331(5) Uani 1 1 d . . . . .
Cl5 Cl 0.13993(7) 0.36472(9) 0.17134(6) 0.0278(4) Uani 1 1 d . . . . .
Cl6 Cl 0.27519(7) 0.41293(9) 0.16307(7) 0.0292(4) Uani 1 1 d . . . . .
Cl7 Cl 0.69366(7) 0.18523(9) 0.31363(6) 0.0296(4) Uani 1 1 d . . . . .
Cl8 Cl 0.64338(8) 0.04868(10) 0.24675(6) 0.0330(5) Uani 1 1 d . . . . .
Cl9 Cl 0.75991(8) -0.01369(11) 0.09190(7) 0.0427(6) Uani 1 1 d . . . . .
Cl10 Cl 0.72031(7) -0.12728(10) 0.17890(7) 0.0361(5) Uani 1 1 d . . . . .
Cl11 Cl 0.77086(8) 0.09623(11) 0.19172(8) 0.0464(6) Uani 1 1 d . . . . .
Cl12 Cl 0.65560(8) 0.13207(10) 0.13235(6) 0.0350(5) Uani 1 1 d . . . . .
N1 N 0.0762(2) 0.3896(3) 0.36590(18) 0.0195(13) Uani 1 1 d . . . . .
N2 N 0.1226(2) 0.5560(3) 0.08084(18) 0.0183(13) Uani 1 1 d . . . . .
N3 N 0.2402(2) 0.2420(3) 0.17391(18) 0.0195(13) Uani 1 1 d . . . . .
N4 N 0.5843(2) 0.0901(3) 0.35064(17) 0.0179(13) Uani 1 1 d . . . . .
N5 N 0.6326(2) -0.0813(3) 0.09014(19) 0.0240(14) Uani 1 1 d . . . . .
N6 N 0.7314(2) 0.2683(3) 0.17140(18) 0.0201(13) Uani 1 1 d . . . . .
Si1 Si 0.02711(8) 0.34168(11) 0.34185(7) 0.0259(5) Uani 1 1 d . . . . .
Si2 Si 0.12714(8) 0.63699(10) 0.05881(7) 0.0243(5) Uani 1 1 d . . . . .
Si3 Si 0.25737(9) 0.23522(11) 0.11780(7) 0.0264(5) Uani 1 1 d . . . . .
Si4 Si 0.53292(8) 0.12583(10) 0.31974(7) 0.0259(5) Uani 1 1 d . . . . .
Si5 Si 0.64258(9) -0.16143(11) 0.06767(7) 0.0310(5) Uani 1 1 d . . . . .
Si6 Si 0.74689(9) 0.28442(11) 0.11621(7) 0.0266(5) Uani 1 1 d . . . . .
C1 C 0.0249(3) 0.3544(4) 0.2804(2) 0.034(2) Uani 1 1 d . . . . .
H1A H 0.0050 0.3950 0.2736 0.051 Uiso 1 1 calc R U . . .
H1B H 0.0081 0.3159 0.2662 0.051 Uiso 1 1 calc R U . . .
H1C H 0.0604 0.3591 0.2690 0.051 Uiso 1 1 calc R U . . .
C2 C 0.0357(3) 0.2494(4) 0.3477(3) 0.039(2) Uani 1 1 d . . . . .
H2A H 0.0662 0.2351 0.3307 0.058 Uiso 1 1 calc R U . . .
H2B H 0.0047 0.2265 0.3363 0.058 Uiso 1 1 calc R U . . .
H2C H 0.0407 0.2382 0.3793 0.058 Uiso 1 1 calc R U . . .
C3 C -0.0371(3) 0.3630(4) 0.3676(3) 0.041(2) Uani 1 1 d . . . . .
H3A H -0.0315 0.3925 0.3933 0.061 Uiso 1 1 calc R U . . .
H3B H -0.0544 0.3219 0.3775 0.061 Uiso 1 1 calc R U . . .
H3C H -0.0591 0.3858 0.3456 0.061 Uiso 1 1 calc R U . . .
C4 C 0.0814(3) 0.4321(4) 0.4049(2) 0.0204(16) Uani 1 1 d . . . . .
C5 C 0.0738(3) 0.5022(4) 0.4018(2) 0.0208(16) Uani 1 1 d . . . . .
C6 C 0.0916(3) 0.5417(3) 0.4385(2) 0.0231(17) Uani 1 1 d . . . . .
H6 H 0.0869 0.5888 0.4365 0.028 Uiso 1 1 calc R U . . .
C7 C 0.1144(3) 0.5175(4) 0.4756(2) 0.0212(16) Uani 1 1 d . . . . .
C8 C 0.1189(3) 0.4489(4) 0.4786(2) 0.0267(18) Uani 1 1 d . . . . .
H8 H 0.1349 0.4307 0.5046 0.032 Uiso 1 1 calc R U . . .
C9 C 0.1018(3) 0.4048(3) 0.4461(2) 0.0244(17) Uani 1 1 d . . . . .
C10 C 0.0479(3) 0.5437(3) 0.3649(2) 0.0229(17) Uani 1 1 d . . . . .
C11 C 0.0264(3) 0.5066(4) 0.3248(2) 0.0297(18) Uani 1 1 d . . . . .
H11A H 0.0550 0.4845 0.3090 0.045 Uiso 1 1 calc R U . . .
H11B H 0.0091 0.5383 0.3047 0.045 Uiso 1 1 calc R U . . .
H11C H 0.0012 0.4729 0.3348 0.045 Uiso 1 1 calc R U . . .
C12 C 0.0857(3) 0.5971(4) 0.3471(3) 0.042(2) Uani 1 1 d . . . . .
H12A H 0.1161 0.5751 0.3339 0.063 Uiso 1 1 calc R U . . .
H12B H 0.0970 0.6259 0.3718 0.063 Uiso 1 1 calc R U . . .
H12C H 0.0681 0.6242 0.3244 0.063 Uiso 1 1 calc R U . . .
C13 C 0.0004(3) 0.5794(4) 0.3867(3) 0.0333(19) Uani 1 1 d . . . . .
H13A H -0.0162 0.6088 0.3647 0.050 Uiso 1 1 calc R U . . .
H13B H 0.0123 0.6061 0.4122 0.050 Uiso 1 1 calc R U . . .
H13C H -0.0247 0.5459 0.3969 0.050 Uiso 1 1 calc R U . . .
C14 C 0.1356(3) 0.5635(4) 0.5126(2) 0.0318(19) Uani 1 1 d . . . . .
C15 C 0.1947(3) 0.5699(5) 0.5077(3) 0.058(3) Uani 1 1 d . . . . .
H15A H 0.2085 0.5979 0.5318 0.087 Uiso 1 1 calc R U . . .
H15B H 0.2028 0.5904 0.4789 0.087 Uiso 1 1 calc R U . . .
H15C H 0.2106 0.5254 0.5093 0.087 Uiso 1 1 calc R U . . .
C16 C 0.1125(4) 0.6337(5) 0.5104(3) 0.063(3) Uani 1 1 d . . . . .
H16A H 0.0744 0.6308 0.5103 0.095 Uiso 1 1 calc R U . . .
H16B H 0.1242 0.6560 0.4831 0.095 Uiso 1 1 calc R U . . .
H16C H 0.1240 0.6595 0.5364 0.095 Uiso 1 1 calc R U . . .
C17 C 0.1229(4) 0.5355(5) 0.5585(3) 0.058(3) Uani 1 1 d . . . . .
H17A H 0.1323 0.5683 0.5814 0.086 Uiso 1 1 calc R U . . .
H17B H 0.1425 0.4942 0.5634 0.086 Uiso 1 1 calc R U . . .
H17C H 0.0855 0.5261 0.5603 0.086 Uiso 1 1 calc R U . . .
C18 C 0.1028(3) 0.3290(4) 0.4580(3) 0.0285(18) Uani 1 1 d . . . . .
C19 C 0.1270(3) 0.3160(4) 0.5041(2) 0.042(2) Uani 1 1 d . . . . .
H19A H 0.1092 0.3433 0.5265 0.063 Uiso 1 1 calc R U . . .
H19B H 0.1640 0.3280 0.5035 0.063 Uiso 1 1 calc R U . . .
H19C H 0.1234 0.2686 0.5117 0.063 Uiso 1 1 calc R U . . .
C20 C 0.0465(3) 0.3054(4) 0.4606(3) 0.039(2) Uani 1 1 d . . . . .
H20A H 0.0291 0.3141 0.4320 0.059 Uiso 1 1 calc R U . . .
H20B H 0.0286 0.3297 0.4844 0.059 Uiso 1 1 calc R U . . .
H20C H 0.0457 0.2574 0.4670 0.059 Uiso 1 1 calc R U . . .
C21 C 0.1349(3) 0.2846(4) 0.4265(3) 0.037(2) Uani 1 1 d . . . . .
H21A H 0.1363 0.2390 0.4384 0.055 Uiso 1 1 calc R U . . .
H21B H 0.1703 0.3025 0.4240 0.055 Uiso 1 1 calc R U . . .
H21C H 0.1185 0.2840 0.3969 0.055 Uiso 1 1 calc R U . . .
C22 C 0.0614(3) 0.6687(4) 0.0439(2) 0.036(2) Uani 1 1 d . . . . .
H22A H 0.0370 0.6312 0.0418 0.054 Uiso 1 1 calc R U . . .
H22B H 0.0629 0.6918 0.0150 0.054 Uiso 1 1 calc R U . . .
H22C H 0.0495 0.7000 0.0669 0.054 Uiso 1 1 calc R U . . .
C23 C 0.1604(3) 0.6949(4) 0.0992(2) 0.0323(19) Uani 1 1 d . . . . .
H23A H 0.1375 0.7033 0.1247 0.048 Uiso 1 1 calc R U . . .
H23B H 0.1683 0.7373 0.0842 0.048 Uiso 1 1 calc R U . . .
H23C H 0.1928 0.6744 0.1097 0.048 Uiso 1 1 calc R U . . .
C24 C 0.1691(3) 0.6439(4) 0.0076(3) 0.035(2) Uani 1 1 d . . . . .
H24A H 0.2048 0.6306 0.0150 0.052 Uiso 1 1 calc R U . . .
H24B H 0.1690 0.6903 -0.0030 0.052 Uiso 1 1 calc R U . . .
H24C H 0.1554 0.6146 -0.0158 0.052 Uiso 1 1 calc R U . . .
C25 C 0.0817(3) 0.5057(3) 0.0813(2) 0.0184(15) Uani 1 1 d . . . . .
C26 C 0.0477(3) 0.5001(3) 0.1191(2) 0.0177(15) Uani 1 1 d . . . . .
C27 C 0.0189(3) 0.4412(4) 0.1232(2) 0.0225(16) Uani 1 1 d . . . . .
H27 H -0.0049 0.4383 0.1474 0.027 Uiso 1 1 calc R U . . .
C28 C 0.0221(3) 0.3868(3) 0.0951(2) 0.0203(15) Uani 1 1 d . . . . .
C29 C 0.0523(3) 0.3958(4) 0.0574(2) 0.0237(17) Uani 1 1 d . . . . .
H29 H 0.0536 0.3605 0.0362 0.028 Uiso 1 1 calc R U . . .
C30 C 0.0805(3) 0.4530(3) 0.0489(2) 0.0190(15) Uani 1 1 d . . . . .
C31 C 0.0369(3) 0.5503(3) 0.1570(2) 0.0230(16) Uani 1 1 d . . . . .
C32 C 0.0661(3) 0.6171(3) 0.1567(2) 0.0239(17) Uani 1 1 d . . . . .
H32A H 0.0585 0.6410 0.1289 0.036 Uiso 1 1 calc R U . . .
H32B H 0.1036 0.6087 0.1589 0.036 Uiso 1 1 calc R U . . .
H32C H 0.0549 0.6442 0.1822 0.036 Uiso 1 1 calc R U . . .
C33 C -0.0202(3) 0.5668(4) 0.1564(3) 0.037(2) Uani 1 1 d . . . . .
H33A H -0.0291 0.5888 0.1281 0.055 Uiso 1 1 calc R U . . .
H33B H -0.0283 0.5968 0.1812 0.055 Uiso 1 1 calc R U . . .
H33C H -0.0405 0.5255 0.1593 0.055 Uiso 1 1 calc R U . . .
C34 C 0.0519(3) 0.5165(4) 0.2022(2) 0.032(2) Uani 1 1 d . . . . .
H34A H 0.0454 0.5477 0.2268 0.048 Uiso 1 1 calc R U . . .
H34B H 0.0889 0.5045 0.2018 0.048 Uiso 1 1 calc R U . . .
H34C H 0.0309 0.4761 0.2064 0.048 Uiso 1 1 calc R U . . .
C35 C -0.0088(3) 0.3237(4) 0.1045(2) 0.0261(17) Uani 1 1 d . . . . .
C36 C -0.0671(3) 0.3369(4) 0.0992(2) 0.0288(18) Uani 1 1 d . . . . .
H36A H -0.0785 0.3687 0.1221 0.043 Uiso 1 1 calc R U . . .
H36B H -0.0863 0.2949 0.1026 0.043 Uiso 1 1 calc R U . . .
H36C H -0.0740 0.3557 0.0696 0.043 Uiso 1 1 calc R U . . .
C37 C 0.0024(3) 0.3004(4) 0.1522(2) 0.034(2) Uani 1 1 d . . . . .
H37A H 0.0398 0.2917 0.1556 0.051 Uiso 1 1 calc R U . . .
H37B H -0.0170 0.2592 0.1582 0.051 Uiso 1 1 calc R U . . .
H37C H -0.0083 0.3351 0.1733 0.051 Uiso 1 1 calc R U . . .
C38 C 0.0062(3) 0.2663(3) 0.0735(3) 0.033(2) Uani 1 1 d . . . . .
H38A H -0.0035 0.2775 0.0428 0.049 Uiso 1 1 calc R U . . .
H38B H -0.0120 0.2255 0.0827 0.049 Uiso 1 1 calc R U . . .
H38C H 0.0439 0.2589 0.0752 0.049 Uiso 1 1 calc R U . . .
C39 C 0.1077(3) 0.4574(3) 0.0024(2) 0.0216(16) Uani 1 1 d . . . . .
C40 C 0.1663(3) 0.4668(4) 0.0044(2) 0.0293(19) Uani 1 1 d . . . . .
H40A H 0.1808 0.4636 -0.0258 0.044 Uiso 1 1 calc R U . . .
H40B H 0.1817 0.4320 0.0233 0.044 Uiso 1 1 calc R U . . .
H40C H 0.1743 0.5108 0.0170 0.044 Uiso 1 1 calc R U . . .
C41 C 0.1001(3) 0.3934(4) -0.0255(2) 0.034(2) Uani 1 1 d . . . . .
H41A H 0.1173 0.3987 -0.0545 0.051 Uiso 1 1 calc R U . . .
H41B H 0.0628 0.3856 -0.0302 0.051 Uiso 1 1 calc R U . . .
H41C H 0.1153 0.3553 -0.0097 0.051 Uiso 1 1 calc R U . . .
C42 C 0.0816(3) 0.5139(4) -0.0241(2) 0.0301(19) Uani 1 1 d . . . . .
H42A H 0.0836 0.5556 -0.0070 0.045 Uiso 1 1 calc R U . . .
H42B H 0.0450 0.5026 -0.0296 0.045 Uiso 1 1 calc R U . . .
H42C H 0.0995 0.5197 -0.0527 0.045 Uiso 1 1 calc R U . . .
C43 C 0.2587(3) 0.1450(4) 0.1010(2) 0.034(2) Uani 1 1 d . . . . .
H43A H 0.2945 0.1319 0.0942 0.051 Uiso 1 1 calc R U . . .
H43B H 0.2367 0.1385 0.0746 0.051 Uiso 1 1 calc R U . . .
H43C H 0.2456 0.1175 0.1256 0.051 Uiso 1 1 calc R U . . .
C44 C 0.3226(3) 0.2708(4) 0.1027(2) 0.035(2) Uani 1 1 d . . . . .
H44A H 0.3227 0.3191 0.1082 0.052 Uiso 1 1 calc R U . . .
H44B H 0.3296 0.2623 0.0711 0.052 Uiso 1 1 calc R U . . .
H44C H 0.3497 0.2495 0.1210 0.052 Uiso 1 1 calc R U . . .
C45 C 0.2131(3) 0.2854(4) 0.0812(2) 0.0329(19) Uani 1 1 d . . . . .
H45A H 0.1770 0.2717 0.0863 0.049 Uiso 1 1 calc R U . . .
H45B H 0.2221 0.2777 0.0499 0.049 Uiso 1 1 calc R U . . .
H45C H 0.2170 0.3330 0.0882 0.049 Uiso 1 1 calc R U . . .
C46 C 0.2369(3) 0.1943(3) 0.2104(2) 0.0201(16) Uani 1 1 d . . . . .
C47 C 0.1899(3) 0.1595(3) 0.2198(2) 0.0201(15) Uani 1 1 d . . . . .
C48 C 0.1861(3) 0.1263(3) 0.2610(2) 0.0262(17) Uani 1 1 d . . . . .
H48 H 0.1550 0.1024 0.2670 0.031 Uiso 1 1 calc R U . . .
C49 C 0.2241(3) 0.1262(3) 0.2928(2) 0.0237(17) Uani 1 1 d . . . . .
C50 C 0.2708(3) 0.1566(3) 0.2817(2) 0.0223(16) Uani 1 1 d . . . . .
H50 H 0.2983 0.1555 0.3030 0.027 Uiso 1 1 calc R U . . .
C51 C 0.2796(3) 0.1884(3) 0.2416(2) 0.0181(15) Uani 1 1 d . . . . .
C52 C 0.1394(3) 0.1512(3) 0.1911(2) 0.0240(17) Uani 1 1 d . . . . .
C53 C 0.1381(3) 0.1846(4) 0.1453(2) 0.0318(19) Uani 1 1 d . . . . .
H53A H 0.1060 0.1720 0.1297 0.048 Uiso 1 1 calc R U . . .
H53B H 0.1682 0.1700 0.1279 0.048 Uiso 1 1 calc R U . . .
H53C H 0.1392 0.2333 0.1490 0.048 Uiso 1 1 calc R U . . .
C54 C 0.0929(3) 0.1787(4) 0.2171(3) 0.035(2) Uani 1 1 d . . . . .
H54A H 0.0914 0.1574 0.2465 0.053 Uiso 1 1 calc R U . . .
H54B H 0.0607 0.1693 0.2006 0.053 Uiso 1 1 calc R U . . .
H54C H 0.0968 0.2272 0.2208 0.053 Uiso 1 1 calc R U . . .
C55 C 0.1327(3) 0.0757(4) 0.1825(3) 0.039(2) Uani 1 1 d . . . . .
H55A H 0.1328 0.0517 0.2111 0.058 Uiso 1 1 calc R U . . .
H55B H 0.1614 0.0595 0.1640 0.058 Uiso 1 1 calc R U . . .
H55C H 0.0995 0.0678 0.1671 0.058 Uiso 1 1 calc R U . . .
C56 C 0.2183(3) 0.0936(4) 0.3389(3) 0.036(2) Uani 1 1 d . . . . .
C57 C 0.2270(4) 0.1462(5) 0.3754(3) 0.053(3) Uani 1 1 d . . . . .
H57A H 0.1997 0.1803 0.3735 0.080 Uiso 1 1 calc R U . . .
H57B H 0.2611 0.1673 0.3712 0.080 Uiso 1 1 calc R U . . .
H57C H 0.2259 0.1246 0.4048 0.080 Uiso 1 1 calc R U . . .
C58 C 0.1651(3) 0.0623(5) 0.3451(3) 0.054(3) Uani 1 1 d . . . . .
H58A H 0.1384 0.0971 0.3433 0.081 Uiso 1 1 calc R U . . .
H58B H 0.1635 0.0405 0.3743 0.081 Uiso 1 1 calc R U . . .
H58C H 0.1591 0.0291 0.3216 0.081 Uiso 1 1 calc R U . . .
C59 C 0.2586(4) 0.0388(4) 0.3434(3) 0.056(3) Uani 1 1 d . . . . .
H59A H 0.2559 0.0183 0.3730 0.084 Uiso 1 1 calc R U . . .
H59B H 0.2935 0.0579 0.3397 0.084 Uiso 1 1 calc R U . . .
H59C H 0.2526 0.0048 0.3204 0.084 Uiso 1 1 calc R U . . .
C60 C 0.3369(3) 0.2083(4) 0.2304(2) 0.0212(16) Uani 1 1 d . . . . .
C61 C 0.3734(3) 0.1950(4) 0.2703(2) 0.0311(19) Uani 1 1 d . . . . .
H61A H 0.3645 0.2251 0.2949 0.047 Uiso 1 1 calc R U . . .
H61B H 0.4095 0.2028 0.2612 0.047 Uiso 1 1 calc R U . . .
H61C H 0.3694 0.1485 0.2801 0.047 Uiso 1 1 calc R U . . .
C62 C 0.3548(3) 0.1617(4) 0.1933(2) 0.0296(19) Uani 1 1 d . . . . .
H62A H 0.3553 0.1155 0.2043 0.044 Uiso 1 1 calc R U . . .
H62B H 0.3899 0.1744 0.1838 0.044 Uiso 1 1 calc R U . . .
H62C H 0.3309 0.1651 0.1679 0.044 Uiso 1 1 calc R U . . .
C63 C 0.3457(3) 0.2819(3) 0.2185(2) 0.0267(18) Uani 1 1 d . . . . .
H63A H 0.3265 0.2927 0.1911 0.040 Uiso 1 1 calc R U . . .
H63B H 0.3829 0.2898 0.2138 0.040 Uiso 1 1 calc R U . . .
H63C H 0.3333 0.3103 0.2429 0.040 Uiso 1 1 calc R U . . .
C64 C 0.4773(3) 0.1466(4) 0.3577(3) 0.036(2) Uani 1 1 d . . . . .
H64A H 0.4465 0.1212 0.3486 0.055 Uiso 1 1 calc R U . . .
H64B H 0.4699 0.1946 0.3560 0.055 Uiso 1 1 calc R U . . .
H64C H 0.4866 0.1348 0.3885 0.055 Uiso 1 1 calc R U . . .
C65 C 0.5059(3) 0.0739(4) 0.2742(2) 0.0334(19) Uani 1 1 d . . . . .
H65A H 0.5331 0.0649 0.2521 0.050 Uiso 1 1 calc R U . . .
H65B H 0.4771 0.0978 0.2598 0.050 Uiso 1 1 calc R U . . .
H65C H 0.4931 0.0316 0.2864 0.050 Uiso 1 1 calc R U . . .
C66 C 0.5558(3) 0.2012(4) 0.2888(3) 0.036(2) Uani 1 1 d . . . . .
H66A H 0.5661 0.2360 0.3102 0.054 Uiso 1 1 calc R U . . .
H66B H 0.5276 0.2181 0.2698 0.054 Uiso 1 1 calc R U . . .
H66C H 0.5857 0.1893 0.2703 0.054 Uiso 1 1 calc R U . . .
C67 C 0.5869(3) 0.0623(3) 0.3953(2) 0.0204(16) Uani 1 1 d . . . . .
C68 C 0.6041(3) 0.1022(3) 0.4320(2) 0.0207(16) Uani 1 1 d . . . . .
C69 C 0.6195(3) 0.0682(4) 0.4712(2) 0.0275(18) Uani 1 1 d . . . . .
H69 H 0.6310 0.0940 0.4960 0.033 Uiso 1 1 calc R U . . .
C70 C 0.6187(3) -0.0008(4) 0.4755(2) 0.0301(17) Uani 1 1 d D U . . .
C71 C 0.5984(3) -0.0373(4) 0.4407(2) 0.0241(17) Uani 1 1 d . . . . .
H71 H 0.5966 -0.0845 0.4438 0.029 Uiso 1 1 calc R U . . .
C72 C 0.5805(3) -0.0090(3) 0.4012(2) 0.0203(16) Uani 1 1 d . . . . .
C73 C 0.6093(3) 0.1783(4) 0.4359(2) 0.0266(17) Uani 1 1 d . . . . .
C74 C 0.5755(3) 0.1999(4) 0.4767(3) 0.042(2) Uani 1 1 d . . . . .
H74A H 0.5392 0.1865 0.4716 0.063 Uiso 1 1 calc R U . . .
H74B H 0.5773 0.2485 0.4803 0.063 Uiso 1 1 calc R U . . .
H74C H 0.5886 0.1781 0.5038 0.063 Uiso 1 1 calc R U . . .
C75 C 0.6663(3) 0.1982(4) 0.4452(3) 0.034(2) Uani 1 1 d . . . . .
H75A H 0.6806 0.1697 0.4688 0.052 Uiso 1 1 calc R U . . .
H75B H 0.6676 0.2451 0.4547 0.052 Uiso 1 1 calc R U . . .
H75C H 0.6868 0.1926 0.4180 0.052 Uiso 1 1 calc R U . . .
C76 C 0.5908(3) 0.2217(4) 0.3966(3) 0.034(2) Uani 1 1 d . . . . .
H76A H 0.6138 0.2148 0.3710 0.051 Uiso 1 1 calc R U . . .
H76B H 0.5917 0.2689 0.4054 0.051 Uiso 1 1 calc R U . . .
H76C H 0.5551 0.2092 0.3885 0.051 Uiso 1 1 calc R U . . .
C77A C 0.6354(5) -0.0389(6) 0.5179(3) 0.036(2) Uani 0.679(18) 1 d D U P A 1
C79A C 0.6508(7) 0.0097(7) 0.5553(4) 0.052(3) Uani 0.679(18) 1 d D U P A 1
H79A H 0.6606 -0.0157 0.5821 0.078 Uiso 0.679(18) 1 calc R U P A 1
H79B H 0.6212 0.0389 0.5622 0.078 Uiso 0.679(18) 1 calc R U P A 1
H79C H 0.6804 0.0370 0.5456 0.078 Uiso 0.679(18) 1 calc R U P A 1
C78A C 0.5907(7) -0.0836(9) 0.5350(5) 0.052(3) Uani 0.679(18) 1 d D U P A 1
H78A H 0.6022 -0.1076 0.5618 0.078 Uiso 0.679(18) 1 calc R U P A 1
H78B H 0.5810 -0.1158 0.5118 0.078 Uiso 0.679(18) 1 calc R U P A 1
H78C H 0.5605 -0.0556 0.5423 0.078 Uiso 0.679(18) 1 calc R U P A 1
C80A C 0.6830(7) -0.0834(9) 0.5082(6) 0.045(3) Uani 0.679(18) 1 d D U P A 1
H80A H 0.6951 -0.1041 0.5360 0.068 Uiso 0.679(18) 1 calc R U P A 1
H80B H 0.7109 -0.0560 0.4956 0.068 Uiso 0.679(18) 1 calc R U P A 1
H80C H 0.6732 -0.1183 0.4868 0.068 Uiso 0.679(18) 1 calc R U P A 1
C77B C 0.6471(10) -0.0336(11) 0.5153(6) 0.036(2) Uani 0.321(18) 1 d D . P A 2
C78B C 0.6835(14) 0.0117(13) 0.5427(10) 0.052(3) Uani 0.321(18) 1 d D . P A 2
H78D H 0.7009 -0.0148 0.5658 0.078 Uiso 0.321(18) 1 calc R U P A 2
H78E H 0.6631 0.0474 0.5567 0.078 Uiso 0.321(18) 1 calc R U P A 2
H78F H 0.7097 0.0315 0.5230 0.078 Uiso 0.321(18) 1 calc R U P A 2
C79B C 0.6059(13) -0.0631(18) 0.5470(10) 0.052(3) Uani 0.321(18) 1 d D . P A 2
H79D H 0.6231 -0.0907 0.5697 0.078 Uiso 0.321(18) 1 calc R U P A 2
H79E H 0.5814 -0.0906 0.5299 0.078 Uiso 0.321(18) 1 calc R U P A 2
H79F H 0.5870 -0.0266 0.5616 0.078 Uiso 0.321(18) 1 calc R U P A 2
C80B C 0.6807(15) -0.0909(17) 0.4965(13) 0.045(3) Uani 0.321(18) 1 d D . P A 2
H80D H 0.7107 -0.0722 0.4807 0.068 Uiso 0.321(18) 1 calc R U P A 2
H80E H 0.6598 -0.1178 0.4757 0.068 Uiso 0.321(18) 1 calc R U P A 2
H80F H 0.6929 -0.1192 0.5211 0.068 Uiso 0.321(18) 1 calc R U P A 2
C81 C 0.5506(3) -0.0550(3) 0.3689(2) 0.0238(17) Uani 1 1 d . . . . .
C82 C 0.5480(3) -0.1277(4) 0.3858(3) 0.042(2) Uani 1 1 d . . . . .
H82A H 0.5831 -0.1468 0.3865 0.063 Uiso 1 1 calc R U . . .
H82B H 0.5259 -0.1542 0.3658 0.063 Uiso 1 1 calc R U . . .
H82C H 0.5332 -0.1284 0.4160 0.063 Uiso 1 1 calc R U . . .
C83 C 0.5727(3) -0.0592(4) 0.3219(2) 0.0294(18) Uani 1 1 d . . . . .
H83A H 0.5718 -0.0148 0.3081 0.044 Uiso 1 1 calc R U . . .
H83B H 0.5519 -0.0904 0.3041 0.044 Uiso 1 1 calc R U . . .
H83C H 0.6088 -0.0750 0.3234 0.044 Uiso 1 1 calc R U . . .
C84 C 0.4945(3) -0.0295(4) 0.3685(3) 0.035(2) Uani 1 1 d . . . . .
H84A H 0.4788 -0.0364 0.3979 0.053 Uiso 1 1 calc R U . . .
H84B H 0.4744 -0.0540 0.3459 0.053 Uiso 1 1 calc R U . . .
H84C H 0.4942 0.0183 0.3613 0.053 Uiso 1 1 calc R U . . .
C85 C 0.5930(3) -0.1792(4) 0.0241(2) 0.042(2) Uani 1 1 d . . . . .
H85A H 0.5720 -0.2177 0.0331 0.064 Uiso 1 1 calc R U . . .
H85B H 0.6104 -0.1891 -0.0042 0.064 Uiso 1 1 calc R U . . .
H85C H 0.5704 -0.1401 0.0203 0.064 Uiso 1 1 calc R U . . .
C86 C 0.7095(3) -0.1716(4) 0.0452(3) 0.050(3) Uani 1 1 d . . . . .
H86A H 0.7141 -0.1421 0.0194 0.075 Uiso 1 1 calc R U . . .
H86B H 0.7146 -0.2182 0.0359 0.075 Uiso 1 1 calc R U . . .
H86C H 0.7349 -0.1601 0.0683 0.075 Uiso 1 1 calc R U . . .
C87 C 0.6388(3) -0.2323(4) 0.1085(3) 0.041(2) Uani 1 1 d . . . . .
H87A H 0.6654 -0.2263 0.1317 0.061 Uiso 1 1 calc R U . . .
H87B H 0.6449 -0.2746 0.0929 0.061 Uiso 1 1 calc R U . . .
H87C H 0.6043 -0.2330 0.1222 0.061 Uiso 1 1 calc R U . . .
C88 C 0.5906(3) -0.0322(3) 0.0857(2) 0.0192(15) Uani 1 1 d . . . . .
C89 C 0.5928(3) 0.0203(4) 0.0544(2) 0.0203(16) Uani 1 1 d . . . . .
C90 C 0.5603(3) 0.0756(3) 0.0612(2) 0.0219(16) Uani 1 1 d . . . . .
H90 H 0.5619 0.1111 0.0402 0.026 Uiso 1 1 calc R U . . .
C91 C 0.5264(3) 0.0820(3) 0.0961(2) 0.0196(15) Uani 1 1 d . . . . .
C92 C 0.5216(3) 0.0281(4) 0.1239(2) 0.0232(16) Uani 1 1 d . . . . .
H92 H 0.4967 0.0307 0.1472 0.028 Uiso 1 1 calc R U . . .
C93 C 0.5510(3) -0.0308(3) 0.1202(2) 0.0197(15) Uani 1 1 d . . . . .
C94 C 0.6262(3) 0.0270(4) 0.0117(2) 0.0284(18) Uani 1 1 d . . . . .
C95 C 0.6623(3) -0.0308(4) -0.0004(3) 0.038(2) Uani 1 1 d . . . . .
H95A H 0.6801 -0.0207 -0.0285 0.057 Uiso 1 1 calc R U . . .
H95B H 0.6418 -0.0718 -0.0038 0.057 Uiso 1 1 calc R U . . .
H95C H 0.6881 -0.0368 0.0234 0.057 Uiso 1 1 calc R U . . .
C96 C 0.6611(3) 0.0886(4) 0.0146(2) 0.036(2) Uani 1 1 d . . . . .
H96A H 0.6878 0.0815 0.0375 0.054 Uiso 1 1 calc R U . . .
H96B H 0.6400 0.1277 0.0225 0.054 Uiso 1 1 calc R U . . .
H96C H 0.6778 0.0963 -0.0143 0.054 Uiso 1 1 calc R U . . .
C97 C 0.5875(3) 0.0347(4) -0.0280(2) 0.038(2) Uani 1 1 d . . . . .
H97A H 0.6067 0.0337 -0.0562 0.057 Uiso 1 1 calc R U . . .
H97B H 0.5689 0.0773 -0.0254 0.057 Uiso 1 1 calc R U . . .
H97C H 0.5623 -0.0022 -0.0275 0.057 Uiso 1 1 calc R U . . .
C98 C 0.4939(3) 0.1452(3) 0.1044(2) 0.0241(17) Uani 1 1 d . . . . .
C99 C 0.5027(3) 0.1687(4) 0.1529(2) 0.035(2) Uani 1 1 d . . . . .
H99A H 0.4872 0.2131 0.1569 0.052 Uiso 1 1 calc R U . . .
H99B H 0.5401 0.1709 0.1592 0.052 Uiso 1 1 calc R U . . .
H99C H 0.4862 0.1371 0.1735 0.052 Uiso 1 1 calc R U . . .
C100 C 0.4371(3) 0.1302(4) 0.0967(3) 0.034(2) Uani 1 1 d . . . . .
H10A H 0.4322 0.1135 0.0662 0.051 Uiso 1 1 calc R U . . .
H10B H 0.4167 0.1711 0.1007 0.051 Uiso 1 1 calc R U . . .
H10C H 0.4256 0.0963 0.1180 0.051 Uiso 1 1 calc R U . . .
C101 C 0.5108(3) 0.2023(4) 0.0734(3) 0.043(2) Uani 1 1 d . . . . .
H10D H 0.5060 0.1887 0.0423 0.065 Uiso 1 1 calc R U . . .
H10E H 0.5476 0.2128 0.0788 0.065 Uiso 1 1 calc R U . . .
H10F H 0.4896 0.2420 0.0795 0.065 Uiso 1 1 calc R U . . .
C102 C 0.5355(3) -0.0907(4) 0.1508(2) 0.0243(17) Uani 1 1 d . . . . .
C103 C 0.4901(3) -0.0739(4) 0.1818(3) 0.043(2) Uani 1 1 d . . . . .
H10G H 0.4795 -0.1142 0.1980 0.064 Uiso 1 1 calc R U . . .
H10H H 0.4607 -0.0573 0.1641 0.064 Uiso 1 1 calc R U . . .
H10I H 0.5010 -0.0395 0.2031 0.064 Uiso 1 1 calc R U . . .
C104 C 0.5791(3) -0.1132(4) 0.1821(2) 0.0312(19) Uani 1 1 d . . . . .
H10J H 0.5655 -0.1461 0.2032 0.047 Uiso 1 1 calc R U . . .
H10K H 0.5926 -0.0745 0.1985 0.047 Uiso 1 1 calc R U . . .
H10L H 0.6072 -0.1334 0.1646 0.047 Uiso 1 1 calc R U . . .
C105 C 0.5166(3) -0.1471(4) 0.1207(3) 0.036(2) Uani 1 1 d . . . . .
H10M H 0.5441 -0.1587 0.0994 0.054 Uiso 1 1 calc R U . . .
H10N H 0.4855 -0.1325 0.1044 0.054 Uiso 1 1 calc R U . . .
H10O H 0.5082 -0.1862 0.1389 0.054 Uiso 1 1 calc R U . . .
C106 C 0.6907(3) 0.2897(4) 0.0765(2) 0.039(2) Uani 1 1 d . . . . .
H10P H 0.6664 0.3242 0.0867 0.058 Uiso 1 1 calc R U . . .
H10Q H 0.6728 0.2464 0.0754 0.058 Uiso 1 1 calc R U . . .
H10R H 0.7034 0.3011 0.0467 0.058 Uiso 1 1 calc R U . . .
C107 C 0.7820(3) 0.3662(4) 0.1129(2) 0.0312(19) Uani 1 1 d . . . . .
H10S H 0.7641 0.3955 0.0916 0.047 Uiso 1 1 calc R U . . .
H10T H 0.8178 0.3585 0.1029 0.047 Uiso 1 1 calc R U . . .
H10U H 0.7824 0.3873 0.1424 0.047 Uiso 1 1 calc R U . . .
C108 C 0.7848(3) 0.2140(4) 0.0925(2) 0.039(2) Uani 1 1 d . . . . .
H10V H 0.8177 0.2094 0.1088 0.059 Uiso 1 1 calc R U . . .
H10W H 0.7919 0.2228 0.0609 0.059 Uiso 1 1 calc R U . . .
H10X H 0.7647 0.1725 0.0952 0.059 Uiso 1 1 calc R U . . .
C109 C 0.7313(3) 0.3107(3) 0.2113(2) 0.0203(16) Uani 1 1 d . . . . .
C110 C 0.7754(3) 0.3156(3) 0.2396(2) 0.0242(17) Uani 1 1 d . . . . .
C111 C 0.7688(3) 0.3486(4) 0.2805(2) 0.0305(19) Uani 1 1 d . . . . .
H111 H 0.7983 0.3522 0.2996 0.037 Uiso 1 1 calc R U . . .
C112 C 0.7238(3) 0.3758(4) 0.2950(3) 0.0362(18) Uani 1 1 d D . . . .
C113 C 0.6818(3) 0.3713(4) 0.2669(2) 0.0278(18) Uani 1 1 d . . . . .
H113 H 0.6497 0.3897 0.2768 0.033 Uiso 1 1 calc R U . . .
C114 C 0.6828(3) 0.3421(3) 0.2251(2) 0.0220(16) Uani 1 1 d . . . . .
C115 C 0.8319(3) 0.2896(4) 0.2325(2) 0.0283(18) Uani 1 1 d . . . . .
C116 C 0.8452(4) 0.2400(5) 0.2690(3) 0.066(3) Uani 1 1 d . . . . .
H11D H 0.8208 0.2023 0.2678 0.100 Uiso 1 1 calc R U . . .
H11E H 0.8425 0.2621 0.2982 0.100 Uiso 1 1 calc R U . . .
H11F H 0.8808 0.2237 0.2648 0.100 Uiso 1 1 calc R U . . .
C117 C 0.8687(3) 0.3500(5) 0.2353(3) 0.052(3) Uani 1 1 d . . . . .
H11G H 0.8640 0.3726 0.2640 0.078 Uiso 1 1 calc R U . . .
H11H H 0.8608 0.3812 0.2110 0.078 Uiso 1 1 calc R U . . .
H11I H 0.9048 0.3347 0.2327 0.078 Uiso 1 1 calc R U . . .
C118 C 0.8438(3) 0.2564(4) 0.1879(3) 0.036(2) Uani 1 1 d . . . . .
H11J H 0.8806 0.2437 0.1870 0.054 Uiso 1 1 calc R U . . .
H11K H 0.8364 0.2878 0.1636 0.054 Uiso 1 1 calc R U . . .
H11L H 0.8221 0.2165 0.1844 0.054 Uiso 1 1 calc R U . . .
C19A C 0.7163(9) 0.4136(8) 0.3398(4) 0.0362(18) Uani 0.612(8) 1 d D . P B 1
C20A C 0.6928(6) 0.4835(7) 0.3336(5) 0.067(5) Uani 0.612(8) 1 d D . P B 1
H20D H 0.6592 0.4798 0.3183 0.101 Uiso 0.612(8) 1 calc R U P B 1
H20E H 0.7165 0.5110 0.3158 0.101 Uiso 0.612(8) 1 calc R U P B 1
H20F H 0.6878 0.5043 0.3629 0.101 Uiso 0.612(8) 1 calc R U P B 1
C21A C 0.6778(7) 0.3687(8) 0.3672(5) 0.064(5) Uani 0.612(8) 1 d D . P B 1
H21D H 0.6449 0.3643 0.3508 0.096 Uiso 0.612(8) 1 calc R U P B 1
H21E H 0.6712 0.3894 0.3962 0.096 Uiso 0.612(8) 1 calc R U P B 1
H21F H 0.6932 0.3244 0.3716 0.096 Uiso 0.612(8) 1 calc R U P B 1
C22A C 0.7662(6) 0.4168(9) 0.3650(5) 0.065(5) Uani 0.612(8) 1 d D . P B 1
H22D H 0.7915 0.4432 0.3481 0.097 Uiso 0.612(8) 1 calc R U P B 1
H22E H 0.7797 0.3714 0.3694 0.097 Uiso 0.612(8) 1 calc R U P B 1
H22F H 0.7602 0.4379 0.3940 0.097 Uiso 0.612(8) 1 calc R U P B 1
C19B C 0.7215(13) 0.3983(12) 0.3447(4) 0.0362(18) Uani 0.388(8) 1 d D . P B 2
C20B C 0.7365(10) 0.3448(10) 0.3789(7) 0.067(5) Uani 0.388(8) 1 d D . P B 2
H20G H 0.7720 0.3293 0.3730 0.101 Uiso 0.388(8) 1 calc R U P B 2
H20H H 0.7123 0.3070 0.3767 0.101 Uiso 0.388(8) 1 calc R U P B 2
H20I H 0.7348 0.3638 0.4090 0.101 Uiso 0.388(8) 1 calc R U P B 2
C21B C 0.7605(9) 0.4589(11) 0.3485(8) 0.064(5) Uani 0.388(8) 1 d D . P B 2
H21G H 0.7958 0.4435 0.3416 0.096 Uiso 0.388(8) 1 calc R U P B 2
H21H H 0.7597 0.4768 0.3789 0.096 Uiso 0.388(8) 1 calc R U P B 2
H21I H 0.7503 0.4939 0.3274 0.096 Uiso 0.388(8) 1 calc R U P B 2
C22B C 0.6687(8) 0.4258(13) 0.3537(8) 0.065(5) Uani 0.388(8) 1 d D . P B 2
H22G H 0.6428 0.3902 0.3507 0.097 Uiso 0.388(8) 1 calc R U P B 2
H22H H 0.6610 0.4615 0.3323 0.097 Uiso 0.388(8) 1 calc R U P B 2
H22I H 0.6677 0.4440 0.3841 0.097 Uiso 0.388(8) 1 calc R U P B 2
C123 C 0.6338(3) 0.3518(4) 0.1951(2) 0.0267(18) Uani 1 1 d . . . . .
C124 C 0.5874(3) 0.3767(4) 0.2234(3) 0.040(2) Uani 1 1 d . . . . .
H12D H 0.5558 0.3775 0.2050 0.060 Uiso 1 1 calc R U . . .
H12E H 0.5947 0.4219 0.2344 0.060 Uiso 1 1 calc R U . . .
H12F H 0.5822 0.3466 0.2488 0.060 Uiso 1 1 calc R U . . .
C125 C 0.6125(3) 0.2899(4) 0.1722(2) 0.0301(18) Uani 1 1 d . . . . .
H12G H 0.6046 0.2557 0.1946 0.045 Uiso 1 1 calc R U . . .
H12H H 0.6385 0.2725 0.1513 0.045 Uiso 1 1 calc R U . . .
H12I H 0.5807 0.3014 0.1558 0.045 Uiso 1 1 calc R U . . .
C126 C 0.6466(3) 0.4065(4) 0.1610(3) 0.033(2) Uani 1 1 d . . . . .
H12J H 0.6808 0.3976 0.1478 0.050 Uiso 1 1 calc R U . . .
H12K H 0.6472 0.4501 0.1760 0.050 Uiso 1 1 calc R U . . .
H12L H 0.6200 0.4068 0.1375 0.050 Uiso 1 1 calc R U . . .

loop_
_atom_site_aniso_label
_atom_site_aniso_U_11
_atom_site_aniso_U_22
_atom_site_aniso_U_33
_atom_site_aniso_U_23
_atom_site_aniso_U_13
_atom_site_aniso_U_12
Bi1 0.01884(15) 0.02250(15) 0.02182(14) -0.00282(12) 0.00086(11) -0.00132(10)
Bi2 0.01909(14) 0.01948(15) 0.02368(15) 0.00268(12) -0.00215(11) 0.00059(10)
Bi3 0.02094(15) 0.01688(14) 0.02175(14) -0.00101(12) -0.00004(11) 0.00329(10)
Bi4 0.02134(15) 0.02000(15) 0.02168(14) 0.00249(12) 0.00064(11) -0.00071(10)
Bi5 0.02067(16) 0.02798(17) 0.03234(17) 0.00485(14) 0.00107(12) -0.00011(11)
Bi6 0.03042(17) 0.02214(16) 0.02080(14) 0.00380(12) 0.00075(12) -0.00409(11)
Cl1 0.0352(12) 0.0264(11) 0.0300(10) 0.0071(9) 0.0032(9) -0.0005(8)
Cl2 0.0345(12) 0.0206(10) 0.0381(11) -0.0038(9) 0.0070(9) 0.0000(8)
Cl3 0.0300(11) 0.0363(12) 0.0229(10) -0.0034(9) -0.0043(8) 0.0053(8)
Cl4 0.0215(11) 0.0459(13) 0.0318(11) 0.0035(9) 0.0024(8) -0.0037(8)
Cl5 0.0224(10) 0.0256(10) 0.0354(11) 0.0005(8) -0.0033(8) 0.0024(7)
Cl6 0.0213(10) 0.0198(10) 0.0464(12) 0.0065(9) -0.0029(9) -0.0008(7)
Cl7 0.0361(12) 0.0233(11) 0.0292(10) 0.0008(8) -0.0004(9) -0.0074(8)
Cl8 0.0442(13) 0.0332(12) 0.0216(10) -0.0037(9) 0.0067(9) -0.0127(9)
Cl9 0.0269(12) 0.0545(15) 0.0466(13) 0.0255(11) 0.0062(10) 0.0003(9)
Cl10 0.0246(11) 0.0456(13) 0.0380(12) 0.0177(10) -0.0023(9) -0.0030(8)
Cl11 0.0363(13) 0.0349(13) 0.0680(16) 0.0157(12) -0.0015(11) 0.0083(9)
Cl12 0.0428(13) 0.0294(12) 0.0328(11) -0.0041(9) -0.0075(9) -0.0028(9)
N1 0.017(3) 0.017(3) 0.025(3) -0.001(3) 0.003(3) -0.004(2)
N2 0.019(3) 0.016(3) 0.019(3) -0.001(3) 0.005(2) -0.001(2)
N3 0.029(4) 0.009(3) 0.021(3) 0.003(2) 0.001(3) 0.003(2)
N4 0.020(3) 0.018(3) 0.016(3) 0.007(2) -0.002(2) 0.000(2)
N5 0.028(4) 0.020(3) 0.024(3) 0.001(3) 0.005(3) 0.005(2)
N6 0.026(3) 0.017(3) 0.017(3) 0.005(3) 0.002(3) -0.001(2)
Si1 0.0205(12) 0.0285(13) 0.0287(12) -0.0040(10) 0.0015(9) -0.0067(8)
Si2 0.0323(13) 0.0181(11) 0.0225(11) 0.0020(9) 0.0008(9) 0.0019(8)
Si3 0.0346(13) 0.0248(12) 0.0197(11) -0.0014(9) 0.0002(9) 0.0056(9)
Si4 0.0254(12) 0.0255(12) 0.0268(12) 0.0039(10) -0.0046(9) 0.0040(8)
Si5 0.0408(15) 0.0256(13) 0.0264(12) -0.0007(10) 0.0046(10) 0.0092(10)
Si6 0.0343(13) 0.0269(13) 0.0185(11) 0.0033(9) 0.0042(9) 0.0017(9)
C1 0.033(5) 0.033(5) 0.036(5) -0.015(4) -0.005(4) -0.007(4)
C2 0.050(6) 0.028(5) 0.038(5) -0.009(4) 0.008(4) -0.019(4)
C3 0.034(5) 0.046(6) 0.043(5) -0.002(4) 0.008(4) -0.007(4)
C4 0.013(4) 0.026(4) 0.022(4) -0.001(3) 0.004(3) -0.005(3)
C5 0.016(4) 0.023(4) 0.023(4) 0.007(3) 0.006(3) -0.003(3)
C6 0.027(4) 0.010(4) 0.032(4) -0.006(3) 0.009(3) -0.003(3)
C7 0.017(4) 0.028(4) 0.019(4) -0.006(3) 0.001(3) -0.002(3)
C8 0.030(5) 0.038(5) 0.013(4) -0.002(3) 0.001(3) -0.004(3)
C9 0.025(4) 0.018(4) 0.030(4) 0.009(3) 0.008(3) 0.004(3)
C10 0.021(4) 0.016(4) 0.032(4) 0.003(3) 0.002(3) 0.002(3)
C11 0.027(5) 0.030(5) 0.032(4) 0.006(4) 0.003(4) 0.009(3)
C12 0.044(6) 0.034(5) 0.048(6) 0.020(4) -0.001(4) -0.005(4)
C13 0.036(5) 0.020(4) 0.044(5) 0.002(4) -0.001(4) 0.006(3)
C14 0.032(5) 0.040(5) 0.024(4) -0.012(4) 0.003(4) -0.005(4)
C15 0.042(6) 0.094(8) 0.038(5) -0.037(6) 0.000(5) -0.018(5)
C16 0.078(8) 0.050(7) 0.061(7) -0.032(6) -0.016(6) -0.002(5)
C17 0.085(8) 0.060(7) 0.027(5) -0.014(5) 0.007(5) -0.021(6)
C18 0.033(5) 0.017(4) 0.035(5) 0.006(4) 0.005(4) 0.002(3)
C19 0.059(6) 0.042(6) 0.025(4) 0.016(4) -0.008(4) 0.001(4)
C20 0.049(6) 0.040(5) 0.029(5) 0.010(4) 0.014(4) -0.001(4)
C21 0.051(6) 0.024(5) 0.035(5) 0.016(4) 0.001(4) 0.008(4)
C22 0.043(5) 0.038(5) 0.028(4) 0.001(4) -0.002(4) 0.011(4)
C23 0.041(5) 0.023(4) 0.033(5) 0.007(4) -0.005(4) -0.012(3)
C24 0.038(5) 0.024(5) 0.042(5) 0.009(4) 0.007(4) 0.002(3)
C25 0.018(4) 0.013(4) 0.024(4) 0.010(3) -0.001(3) 0.009(3)
C26 0.018(4) 0.020(4) 0.015(3) 0.001(3) 0.002(3) 0.006(3)
C27 0.020(4) 0.033(5) 0.014(4) 0.006(3) 0.003(3) 0.001(3)
C28 0.018(4) 0.024(4) 0.019(4) 0.002(3) -0.005(3) 0.003(3)
C29 0.021(4) 0.030(5) 0.021(4) -0.004(3) 0.002(3) 0.003(3)
C30 0.015(4) 0.024(4) 0.018(4) -0.002(3) 0.006(3) 0.000(3)
C31 0.031(5) 0.018(4) 0.020(4) -0.003(3) -0.001(3) 0.002(3)
C32 0.021(4) 0.022(4) 0.028(4) -0.007(3) 0.004(3) 0.007(3)
C33 0.036(5) 0.027(5) 0.047(5) -0.006(4) 0.012(4) 0.005(4)
C34 0.053(6) 0.030(5) 0.012(4) 0.002(3) 0.000(4) 0.013(4)
C35 0.033(5) 0.021(4) 0.024(4) 0.003(3) -0.002(3) 0.001(3)
C36 0.026(4) 0.029(5) 0.031(4) 0.003(4) -0.001(3) -0.003(3)
C37 0.038(5) 0.035(5) 0.029(4) 0.013(4) 0.001(4) -0.006(4)
C38 0.044(5) 0.017(4) 0.036(5) 0.007(4) 0.009(4) 0.000(3)
C39 0.023(4) 0.024(4) 0.017(4) -0.004(3) -0.004(3) -0.008(3)
C40 0.034(5) 0.037(5) 0.017(4) -0.003(4) 0.010(3) -0.002(3)
C41 0.047(6) 0.026(5) 0.030(4) -0.003(4) 0.014(4) -0.006(4)
C42 0.036(5) 0.027(5) 0.028(4) 0.004(4) -0.005(4) -0.001(3)
C43 0.049(6) 0.028(5) 0.026(4) -0.007(4) 0.005(4) 0.005(4)
C44 0.032(5) 0.043(5) 0.030(5) 0.008(4) 0.009(4) 0.015(4)
C45 0.038(5) 0.036(5) 0.025(4) -0.002(4) -0.013(4) 0.002(4)
C46 0.025(4) 0.020(4) 0.015(4) 0.000(3) -0.002(3) 0.010(3)
C47 0.024(4) 0.012(4) 0.024(4) -0.001(3) -0.002(3) 0.006(3)
C48 0.024(4) 0.016(4) 0.038(5) 0.000(3) -0.002(4) 0.004(3)
C49 0.027(4) 0.015(4) 0.028(4) 0.002(3) -0.001(3) 0.005(3)
C50 0.019(4) 0.027(4) 0.021(4) 0.008(3) 0.003(3) 0.006(3)
C51 0.015(4) 0.015(4) 0.024(4) 0.003(3) -0.003(3) 0.004(3)
C52 0.026(4) 0.018(4) 0.028(4) -0.001(3) -0.009(3) -0.008(3)
C53 0.033(5) 0.027(5) 0.036(5) -0.005(4) -0.014(4) -0.002(3)
C54 0.029(5) 0.040(5) 0.037(5) -0.002(4) -0.007(4) 0.004(4)
C55 0.041(5) 0.026(5) 0.048(5) 0.000(4) -0.015(4) -0.006(4)
C56 0.036(5) 0.031(5) 0.040(5) 0.020(4) -0.003(4) -0.004(4)
C57 0.071(8) 0.062(7) 0.027(5) 0.013(5) -0.001(5) -0.013(5)
C58 0.049(7) 0.061(7) 0.052(6) 0.032(5) 0.002(5) -0.008(5)
C59 0.049(6) 0.051(6) 0.068(7) 0.039(5) 0.003(5) 0.010(5)
C60 0.015(4) 0.027(4) 0.021(4) 0.007(3) 0.000(3) 0.004(3)
C61 0.019(4) 0.038(5) 0.036(5) 0.011(4) -0.003(4) 0.000(3)
C62 0.031(5) 0.027(5) 0.031(4) 0.003(4) 0.005(4) 0.010(3)
C63 0.025(4) 0.020(4) 0.035(4) -0.003(4) 0.005(3) 0.002(3)
C64 0.026(5) 0.035(5) 0.048(5) -0.004(4) -0.006(4) 0.002(3)
C65 0.026(5) 0.040(5) 0.035(5) 0.005(4) -0.011(4) 0.007(3)
C66 0.037(5) 0.037(5) 0.035(5) 0.012(4) -0.004(4) 0.004(4)
C67 0.020(4) 0.022(4) 0.019(4) 0.004(3) 0.000(3) 0.007(3)
C68 0.029(4) 0.017(4) 0.016(4) 0.004(3) 0.000(3) -0.005(3)
C69 0.031(5) 0.038(5) 0.013(4) -0.005(4) 0.000(3) -0.001(3)
C70 0.046(5) 0.029(4) 0.015(3) 0.005(3) 0.008(3) 0.001(3)
C71 0.029(4) 0.019(4) 0.025(4) 0.002(3) 0.004(3) -0.002(3)
C72 0.016(4) 0.025(4) 0.020(4) 0.003(3) 0.003(3) 0.002(3)
C73 0.036(5) 0.021(4) 0.023(4) -0.006(3) 0.002(3) 0.003(3)
C74 0.057(6) 0.031(5) 0.038(5) -0.009(4) 0.015(5) 0.010(4)
C75 0.046(5) 0.021(4) 0.036(5) -0.003(4) -0.014(4) 0.002(3)
C76 0.040(5) 0.022(5) 0.039(5) -0.001(4) 0.000(4) 0.006(3)
C77A 0.055(5) 0.032(4) 0.022(4) 0.007(3) -0.003(4) -0.001(3)
C79A 0.072(8) 0.055(6) 0.028(5) 0.008(4) -0.019(5) -0.004(6)
C78A 0.072(7) 0.054(7) 0.031(6) 0.020(5) -0.004(6) -0.013(5)
C80A 0.057(5) 0.047(6) 0.032(8) 0.009(5) -0.023(5) 0.000(4)
C77B 0.055(5) 0.032(4) 0.022(4) 0.007(3) -0.003(4) -0.001(3)
C78B 0.072(8) 0.055(6) 0.028(5) 0.008(4) -0.019(5) -0.004(6)
C79B 0.072(7) 0.054(7) 0.031(6) 0.020(5) -0.004(6) -0.013(5)
C80B 0.057(5) 0.047(6) 0.032(8) 0.009(5) -0.023(5) 0.000(4)
C81 0.023(4) 0.014(4) 0.034(4) 0.004(3) -0.009(3) 0.000(3)
C82 0.056(6) 0.028(5) 0.043(5) -0.001(4) -0.013(4) -0.015(4)
C83 0.022(4) 0.022(4) 0.045(5) -0.003(4) -0.002(4) -0.001(3)
C84 0.027(5) 0.033(5) 0.045(5) -0.001(4) -0.004(4) -0.011(3)
C85 0.074(7) 0.026(5) 0.027(5) -0.008(4) -0.004(4) 0.003(4)
C86 0.046(6) 0.044(6) 0.060(6) 0.011(5) 0.015(5) 0.024(4)
C87 0.051(6) 0.026(5) 0.045(5) 0.002(4) 0.002(4) -0.002(4)
C88 0.022(4) 0.011(4) 0.025(4) -0.002(3) 0.000(3) 0.005(3)
C89 0.024(4) 0.030(4) 0.007(3) -0.002(3) 0.003(3) -0.001(3)
C90 0.031(4) 0.019(4) 0.016(4) 0.002(3) 0.003(3) -0.001(3)
C91 0.019(4) 0.023(4) 0.017(4) -0.003(3) -0.002(3) 0.000(3)
C92 0.020(4) 0.031(5) 0.019(4) 0.002(3) 0.004(3) -0.002(3)
C93 0.012(4) 0.025(4) 0.022(4) 0.004(3) -0.001(3) 0.002(3)
C94 0.033(5) 0.035(5) 0.018(4) 0.004(4) 0.004(3) 0.009(3)
C95 0.049(6) 0.037(5) 0.029(5) 0.013(4) 0.013(4) 0.015(4)
C96 0.038(5) 0.046(6) 0.025(4) 0.007(4) 0.019(4) 0.004(4)
C97 0.045(6) 0.047(6) 0.021(4) 0.006(4) -0.003(4) 0.016(4)
C98 0.028(4) 0.019(4) 0.025(4) -0.002(3) 0.005(3) 0.006(3)
C99 0.029(5) 0.034(5) 0.041(5) -0.003(4) -0.001(4) 0.003(3)
C100 0.023(5) 0.045(5) 0.034(5) -0.005(4) -0.007(4) 0.012(3)
C101 0.062(7) 0.022(5) 0.046(5) 0.008(4) 0.016(5) 0.016(4)
C102 0.024(4) 0.021(4) 0.028(4) 0.005(3) 0.002(3) -0.004(3)
C103 0.047(6) 0.035(5) 0.046(5) 0.006(4) 0.026(5) 0.003(4)
C104 0.032(5) 0.030(5) 0.032(4) 0.012(4) 0.003(4) -0.010(3)
C105 0.038(5) 0.030(5) 0.040(5) 0.006(4) -0.002(4) -0.009(4)
C106 0.057(6) 0.038(5) 0.021(4) 0.004(4) -0.002(4) 0.002(4)
C107 0.033(5) 0.031(5) 0.030(4) 0.009(4) 0.011(4) 0.005(3)
C108 0.057(6) 0.039(5) 0.023(4) -0.003(4) 0.016(4) 0.006(4)
C109 0.023(4) 0.026(4) 0.012(3) 0.007(3) -0.001(3) -0.005(3)
C110 0.031(5) 0.017(4) 0.024(4) 0.004(3) -0.001(3) -0.008(3)
C111 0.022(4) 0.045(5) 0.024(4) 0.001(4) -0.008(3) -0.008(3)
C112 0.046(5) 0.027(4) 0.035(4) -0.009(3) 0.001(3) -0.010(3)
C113 0.024(4) 0.029(5) 0.031(4) -0.009(4) 0.010(4) -0.003(3)
C114 0.020(4) 0.020(4) 0.026(4) 0.008(3) 0.000(3) 0.002(3)
C115 0.018(4) 0.038(5) 0.029(4) 0.005(4) -0.009(3) 0.002(3)
C116 0.045(7) 0.112(10) 0.042(6) 0.027(6) 0.001(5) 0.039(6)
C117 0.025(5) 0.073(7) 0.059(6) -0.007(6) -0.001(5) -0.012(4)
C118 0.021(5) 0.044(6) 0.043(5) 0.000(4) -0.001(4) 0.004(3)
C19A 0.046(5) 0.027(4) 0.035(4) -0.009(3) 0.001(3) -0.010(3)
C20A 0.076(12) 0.068(11) 0.058(9) -0.036(8) 0.000(8) -0.005(8)
C21A 0.096(14) 0.062(11) 0.035(8) -0.021(8) 0.004(8) -0.035(10)
C22A 0.068(11) 0.079(12) 0.047(10) -0.039(9) 0.006(8) -0.020(9)
C19B 0.046(5) 0.027(4) 0.035(4) -0.009(3) 0.001(3) -0.010(3)
C20B 0.076(12) 0.068(11) 0.058(9) -0.036(8) 0.000(8) -0.005(8)
C21B 0.096(14) 0.062(11) 0.035(8) -0.021(8) 0.004(8) -0.035(10)
C22B 0.068(11) 0.079(12) 0.047(10) -0.039(9) 0.006(8) -0.020(9)
C123 0.020(4) 0.027(4) 0.033(4) 0.008(4) 0.007(3) 0.005(3)
C124 0.022(5) 0.050(6) 0.047(5) 0.007(4) 0.003(4) 0.014(4)
C125 0.025(4) 0.031(5) 0.034(5) 0.010(4) -0.010(4) 0.000(3)
C126 0.025(5) 0.028(5) 0.047(5) 0.006(4) 0.002(4) 0.009(3)

loop_
_atom_type_symbol
_atom_type_description
_atom_type_scat_dispersion_real
_atom_type_scat_dispersion_imag
_atom_type_scat_source
C C 0.0033 0.0016 'International Tables Vol C Tables 4.2.6.8 and 6.1.1.4'
N N 0.0061 0.0033 'International Tables Vol C Tables 4.2.6.8 and 6.1.1.4'
Si Si 0.0817 0.0704 'International Tables Vol C Tables 4.2.6.8 and 6.1.1.4'
Bi Bi -4.1077 10.2566 'International Tables Vol C Tables 4.2.6.8 and 6.1.1.4'
Cl Cl 0.1484 0.1585 'International Tables Vol C Tables 4.2.6.8 and 6.1.1.4'
H H 0.0000 0.0000 'International Tables Vol C Tables 4.2.6.8 and 6.1.1.4'

loop_
_geom_angle_atom_site_label_1
_geom_angle_atom_site_label_2
_geom_angle_atom_site_label_3
_geom_angle
N1 Bi1 Cl1 103.46(16)
N1 Bi1 Cl2 99.24(15)
Cl1 Bi1 Cl2 90.22(6)
N1 Bi1 C4 31.4(2)
Cl1 Bi1 C4 112.53(16)
Cl2 Bi1 C4 127.37(15)
N2 Bi2 Cl3 103.63(15)
N2 Bi2 Cl4 99.85(14)
Cl3 Bi2 Cl4 89.96(6)
N2 Bi2 C25 31.24(19)
Cl3 Bi2 C25 115.53(15)
Cl4 Bi2 C25 126.23(14)
N3 Bi3 Cl5 99.50(16)
N3 Bi3 Cl6 97.54(14)
Cl5 Bi3 Cl6 91.69(6)
N3 Bi3 C46 31.01(18)
Cl5 Bi3 C46 111.97(16)
Cl6 Bi3 C46 123.61(14)
N4 Bi4 Cl7 100.16(15)
N4 Bi4 Cl8 98.61(15)
Cl7 Bi4 Cl8 92.03(6)
N4 Bi4 C67 30.88(19)
Cl7 Bi4 C67 113.67(15)
Cl8 Bi4 C67 123.54(16)
N5 Bi5 Cl9 99.24(15)
N5 Bi5 Cl10 99.77(16)
Cl9 Bi5 Cl10 91.85(6)
N5 Bi5 C88 31.28(19)
Cl9 Bi5 C88 111.99(14)
Cl10 Bi5 C88 125.68(14)
N6 Bi6 Cl11 104.20(15)
N6 Bi6 Cl12 98.62(16)
Cl11 Bi6 Cl12 90.41(8)
N6 Bi6 C109 31.31(18)
Cl11 Bi6 C109 116.11(15)
Cl12 Bi6 C109 125.01(15)
C4 N1 Si1 136.3(4)
C4 N1 Bi1 97.7(4)
Si1 N1 Bi1 125.7(3)
C25 N2 Si2 133.8(5)
C25 N2 Bi2 98.7(4)
Si2 N2 Bi2 127.5(3)
C46 N3 Si3 133.5(4)
C46 N3 Bi3 99.0(4)
Si3 N3 Bi3 127.4(3)
C67 N4 Si4 132.3(4)
C67 N4 Bi4 99.6(4)
Si4 N4 Bi4 128.0(3)
C88 N5 Si5 133.3(5)
C88 N5 Bi5 98.7(4)
Si5 N5 Bi5 127.9(3)
C109 N6 Si6 132.1(4)
C109 N6 Bi6 99.0(4)
Si6 N6 Bi6 128.8(3)
N1 Si1 C1 110.8(3)
N1 Si1 C2 114.9(3)
C1 Si1 C2 103.4(4)
N1 Si1 C3 110.0(3)
C1 Si1 C3 110.6(4)
C2 Si1 C3 106.9(4)
N2 Si2 C22 110.2(3)
N2 Si2 C23 111.0(3)
C22 Si2 C23 110.8(4)
N2 Si2 C24 114.5(3)
C22 Si2 C24 107.5(3)
C23 Si2 C24 102.6(3)
N3 Si3 C45 111.6(3)
N3 Si3 C43 109.8(3)
C45 Si3 C43 111.8(4)
N3 Si3 C44 115.5(3)
C45 Si3 C44 101.4(3)
C43 Si3 C44 106.5(3)
N4 Si4 C65 116.1(3)
N4 Si4 C66 110.6(3)
C65 Si4 C66 101.8(4)
N4 Si4 C64 110.0(3)
C65 Si4 C64 106.7(4)
C66 Si4 C64 111.4(4)
N5 Si5 C85 110.1(3)
N5 Si5 C86 112.1(4)
C85 Si5 C86 110.9(4)
N5 Si5 C87 115.6(3)
C85 Si5 C87 106.2(4)
C86 Si5 C87 101.7(4)
N6 Si6 C108 110.3(3)
N6 Si6 C107 109.0(3)
C108 Si6 C107 113.0(3)
N6 Si6 C106 116.0(3)
C108 Si6 C106 101.8(4)
C107 Si6 C106 106.7(4)
Si1 C1 H1A 109.5
Si1 C1 H1B 109.5
H1A C1 H1B 109.5
Si1 C1 H1C 109.5
H1A C1 H1C 109.5
H1B C1 H1C 109.5
Si1 C2 H2A 109.5
Si1 C2 H2B 109.5
H2A C2 H2B 109.5
Si1 C2 H2C 109.5
H2A C2 H2C 109.5
H2B C2 H2C 109.5
Si1 C3 H3A 109.5
Si1 C3 H3B 109.5
H3A C3 H3B 109.5
Si1 C3 H3C 109.5
H3A C3 H3C 109.5
H3B C3 H3C 109.5
C5 C4 C9 118.6(6)
C5 C4 N1 120.9(6)
C9 C4 N1 120.0(6)
C5 C4 Bi1 110.1(4)
C9 C4 Bi1 101.1(4)
N1 C4 Bi1 50.9(3)
C4 C5 C6 116.9(6)
C4 C5 C10 130.0(7)
C6 C5 C10 113.1(6)
C7 C6 C5 125.0(7)
C7 C6 H6 117.5
C5 C6 H6 117.5
C6 C7 C8 116.6(7)
C6 C7 C14 122.1(7)
C8 C7 C14 121.2(7)
C7 C8 C9 124.2(7)
C7 C8 H8 117.9
C9 C8 H8 117.9
C8 C9 C4 118.2(6)
C8 C9 C18 117.1(7)
C4 C9 C18 124.6(7)
C11 C10 C5 117.6(6)
C11 C10 C12 107.0(6)
C5 C10 C12 110.6(6)
C11 C10 C13 105.9(6)
C5 C10 C13 106.6(6)
C12 C10 C13 108.8(6)
C10 C11 H11A 109.5
C10 C11 H11B 109.5
H11A C11 H11B 109.5
C10 C11 H11C 109.5
H11A C11 H11C 109.5
H11B C11 H11C 109.5
C10 C12 H12A 109.5
C10 C12 H12B 109.5
H12A C12 H12B 109.5
C10 C12 H12C 109.5
H12A C12 H12C 109.5
H12B C12 H12C 109.5
C10 C13 H13A 109.5
C10 C13 H13B 109.5
H13A C13 H13B 109.5
C10 C13 H13C 109.5
H13A C13 H13C 109.5
H13B C13 H13C 109.5
C17 C14 C16 107.0(7)
C17 C14 C15 109.5(8)
C16 C14 C15 107.8(7)
C17 C14 C7 110.7(6)
C16 C14 C7 112.5(7)
C15 C14 C7 109.2(6)
C14 C15 H15A 109.5
C14 C15 H15B 109.5
H15A C15 H15B 109.5
C14 C15 H15C 109.5
H15A C15 H15C 109.5
H15B C15 H15C 109.5
C14 C16 H16A 109.5
C14 C16 H16B 109.5
H16A C16 H16B 109.5
C14 C16 H16C 109.5
H16A C16 H16C 109.5
H16B C16 H16C 109.5
C14 C17 H17A 109.5
C14 C17 H17B 109.5
H17A C17 H17B 109.5
C14 C17 H17C 109.5
H17A C17 H17C 109.5
H17B C17 H17C 109.5
C20 C18 C19 106.5(6)
C20 C18 C21 111.3(7)
C19 C18 C21 103.8(6)
C20 C18 C9 107.3(6)
C19 C18 C9 112.1(7)
C21 C18 C9 115.5(6)
C18 C19 H19A 109.5
C18 C19 H19B 109.5
H19A C19 H19B 109.5
C18 C19 H19C 109.5
H19A C19 H19C 109.5
H19B C19 H19C 109.5
C18 C20 H20A 109.5
C18 C20 H20B 109.5
H20A C20 H20B 109.5
C18 C20 H20C 109.5
H20A C20 H20C 109.5
H20B C20 H20C 109.5
C18 C21 H21A 109.5
C18 C21 H21B 109.5
H21A C21 H21B 109.5
C18 C21 H21C 109.5
H21A C21 H21C 109.5
H21B C21 H21C 109.5
Si2 C22 H22A 109.5
Si2 C22 H22B 109.5
H22A C22 H22B 109.5
Si2 C22 H22C 109.5
H22A C22 H22C 109.5
H22B C22 H22C 109.5
Si2 C23 H23A 109.5
Si2 C23 H23B 109.5
H23A C23 H23B 109.5
Si2 C23 H23C 109.5
H23A C23 H23C 109.5
H23B C23 H23C 109.5
Si2 C24 H24A 109.5
Si2 C24 H24B 109.5
H24A C24 H24B 109.5
Si2 C24 H24C 109.5
H24A C24 H24C 109.5
H24B C24 H24C 109.5
C30 C25 C26 117.7(6)
C30 C25 N2 121.1(5)
C26 C25 N2 120.1(6)
C30 C25 Bi2 103.1(4)
C26 C25 Bi2 106.8(4)
N2 C25 Bi2 50.1(3)
C27 C26 C25 117.2(6)
C27 C26 C31 112.9(6)
C25 C26 C31 129.9(6)
C28 C27 C26 125.5(6)
C28 C27 H27 117.3
C26 C27 H27 117.3
C27 C28 C29 115.6(6)
C27 C28 C35 120.8(6)
C29 C28 C35 123.5(6)
C30 C29 C28 123.6(7)
C30 C29 H29 118.2
C28 C29 H29 118.2
C29 C30 C25 119.7(6)
C29 C30 C39 116.6(6)
C25 C30 C39 123.6(6)
C33 C31 C32 106.7(6)
C33 C31 C26 108.1(6)
C32 C31 C26 118.3(6)
C33 C31 C34 110.2(6)
C32 C31 C34 105.2(6)
C26 C31 C34 108.2(5)
C31 C32 H32A 109.5
C31 C32 H32B 109.5
H32A C32 H32B 109.5
C31 C32 H32C 109.5
H32A C32 H32C 109.5
H32B C32 H32C 109.5
C31 C33 H33A 109.5
C31 C33 H33B 109.5
H33A C33 H33B 109.5
C31 C33 H33C 109.5
H33A C33 H33C 109.5
H33B C33 H33C 109.5
C31 C34 H34A 109.5
C31 C34 H34B 109.5
H34A C34 H34B 109.5
C31 C34 H34C 109.5
H34A C34 H34C 109.5
H34B C34 H34C 109.5
C28 C35 C38 112.3(6)
C28 C35 C36 110.5(6)
C38 C35 C36 108.5(6)
C28 C35 C37 109.2(6)
C38 C35 C37 106.9(6)
C36 C35 C37 109.4(6)
C35 C36 H36A 109.5
C35 C36 H36B 109.5
H36A C36 H36B 109.5
C35 C36 H36C 109.5
H36A C36 H36C 109.5
H36B C36 H36C 109.5
C35 C37 H37A 109.5
C35 C37 H37B 109.5
H37A C37 H37B 109.5
C35 C37 H37C 109.5
H37A C37 H37C 109.5
H37B C37 H37C 109.5
C35 C38 H38A 109.5
C35 C38 H38B 109.5
H38A C38 H38B 109.5
C35 C38 H38C 109.5
H38A C38 H38C 109.5
H38B C38 H38C 109.5
C40 C39 C42 111.2(6)
C40 C39 C41 104.4(6)
C42 C39 C41 106.0(6)
C40 C39 C30 114.7(6)
C42 C39 C30 107.8(6)
C41 C39 C30 112.4(5)
C39 C40 H40A 109.5
C39 C40 H40B 109.5
H40A C40 H40B 109.5
C39 C40 H40C 109.5
H40A C40 H40C 109.5
H40B C40 H40C 109.5
C39 C41 H41A 109.5
C39 C41 H41B 109.5
H41A C41 H41B 109.5
C39 C41 H41C 109.5
H41A C41 H41C 109.5
H41B C41 H41C 109.5
C39 C42 H42A 109.5
C39 C42 H42B 109.5
H42A C42 H42B 109.5
C39 C42 H42C 109.5
H42A C42 H42C 109.5
H42B C42 H42C 109.5
Si3 C43 H43A 109.5
Si3 C43 H43B 109.5
H43A C43 H43B 109.5
Si3 C43 H43C 109.5
H43A C43 H43C 109.5
H43B C43 H43C 109.5
Si3 C44 H44A 109.5
Si3 C44 H44B 109.5
H44A C44 H44B 109.5
Si3 C44 H44C 109.5
H44A C44 H44C 109.5
H44B C44 H44C 109.5
Si3 C45 H45A 109.5
Si3 C45 H45B 109.5
H45A C45 H45B 109.5
Si3 C45 H45C 109.5
H45A C45 H45C 109.5
H45B C45 H45C 109.5
C47 C46 C51 118.3(6)
C47 C46 N3 121.5(6)
C51 C46 N3 119.7(6)
C47 C46 Bi3 111.6(4)
C51 C46 Bi3 100.8(4)
N3 C46 Bi3 50.0(3)
C48 C47 C46 117.8(7)
C48 C47 C52 111.9(6)
C46 C47 C52 130.3(6)
C49 C48 C47 124.3(7)
C49 C48 H48 117.8
C47 C48 H48 117.8
C48 C49 C50 116.8(7)
C48 C49 C56 124.1(7)
C50 C49 C56 119.1(7)
C51 C50 C49 123.6(7)
C51 C50 H50 118.2
C49 C50 H50 118.2
C50 C51 C46 118.6(6)
C50 C51 C60 117.4(6)
C46 C51 C60 123.6(6)
C53 C52 C54 106.4(6)
C53 C52 C55 106.1(6)
C54 C52 C55 110.5(6)
C53 C52 C47 117.7(6)
C54 C52 C47 109.3(6)
C55 C52 C47 106.8(6)
C52 C53 H53A 109.5
C52 C53 H53B 109.5
H53A C53 H53B 109.5
C52 C53 H53C 109.5
H53A C53 H53C 109.5
H53B C53 H53C 109.5
C52 C54 H54A 109.5
C52 C54 H54B 109.5
H54A C54 H54B 109.5
C52 C54 H54C 109.5
H54A C54 H54C 109.5
H54B C54 H54C 109.5
C52 C55 H55A 109.5
C52 C55 H55B 109.5
H55A C55 H55B 109.5
C52 C55 H55C 109.5
H55A C55 H55C 109.5
H55B C55 H55C 109.5
C59 C56 C58 107.9(7)
C59 C56 C57 109.6(8)
C58 C56 C57 109.0(7)
C59 C56 C49 108.7(7)
C58 C56 C49 111.9(7)
C57 C56 C49 109.7(6)
C56 C57 H57A 109.5
C56 C57 H57B 109.5
H57A C57 H57B 109.5
C56 C57 H57C 109.5
H57A C57 H57C 109.5
H57B C57 H57C 109.5
C56 C58 H58A 109.5
C56 C58 H58B 109.5
H58A C58 H58B 109.5
C56 C58 H58C 109.5
H58A C58 H58C 109.5
H58B C58 H58C 109.5
C56 C59 H59A 109.5
C56 C59 H59B 109.5
H59A C59 H59B 109.5
C56 C59 H59C 109.5
H59A C59 H59C 109.5
H59B C59 H59C 109.5
C62 C60 C63 111.8(5)
C62 C60 C61 106.0(6)
C63 C60 C61 104.9(6)
C62 C60 C51 106.7(6)
C63 C60 C51 115.8(5)
C61 C60 C51 111.2(5)
C60 C61 H61A 109.5
C60 C61 H61B 109.5
H61A C61 H61B 109.5
C60 C61 H61C 109.5
H61A C61 H61C 109.5
H61B C61 H61C 109.5
C60 C62 H62A 109.5
C60 C62 H62B 109.5
H62A C62 H62B 109.5
C60 C62 H62C 109.5
H62A C62 H62C 109.5
H62B C62 H62C 109.5
C60 C63 H63A 109.5
C60 C63 H63B 109.5
H63A C63 H63B 109.5
C60 C63 H63C 109.5
H63A C63 H63C 109.5
H63B C63 H63C 109.5
Si4 C64 H64A 109.5
Si4 C64 H64B 109.5
H64A C64 H64B 109.5
Si4 C64 H64C 109.5
H64A C64 H64C 109.5
H64B C64 H64C 109.5
Si4 C65 H65A 109.5
Si4 C65 H65B 109.5
H65A C65 H65B 109.5
Si4 C65 H65C 109.5
H65A C65 H65C 109.5
H65B C65 H65C 109.5
Si4 C66 H66A 109.5
Si4 C66 H66B 109.5
H66A C66 H66B 109.5
Si4 C66 H66C 109.5
H66A C66 H66C 109.5
H66B C66 H66C 109.5
C68 C67 C72 119.5(6)
C68 C67 N4 120.6(6)
C72 C67 N4 119.0(6)
C68 C67 Bi4 108.0(4)
C72 C67 Bi4 102.4(4)
N4 C67 Bi4 49.6(3)
C69 C68 C67 117.1(6)
C69 C68 C73 113.0(6)
C67 C68 C73 129.8(6)
C70 C69 C68 123.5(7)
C70 C69 H69 118.2
C68 C69 H69 118.2
C71 C70 C69 117.7(7)
C71 C70 C77A 117.8(8)
C69 C70 C77A 124.4(8)
C71 C70 C77B 122.5(11)
C69 C70 C77B 119.2(11)
C70 C71 C72 123.6(7)
C70 C71 H71 118.2
C72 C71 H71 118.2
C71 C72 C67 117.9(7)
C71 C72 C81 117.0(6)
C67 C72 C81 124.8(6)
C68 C73 C76 118.5(6)
C68 C73 C75 110.7(6)
C76 C73 C75 106.4(6)
C68 C73 C74 106.6(6)
C76 C73 C74 105.7(6)
C75 C73 C74 108.5(6)
C73 C74 H74A 109.5
C73 C74 H74B 109.5
H74A C74 H74B 109.5
C73 C74 H74C 109.5
H74A C74 H74C 109.5
H74B C74 H74C 109.5
C73 C75 H75A 109.5
C73 C75 H75B 109.5
H75A C75 H75B 109.5
C73 C75 H75C 109.5
H75A C75 H75C 109.5
H75B C75 H75C 109.5
C73 C76 H76A 109.5
C73 C76 H76B 109.5
H76A C76 H76B 109.5
C73 C76 H76C 109.5
H76A C76 H76C 109.5
H76B C76 H76C 109.5
C79A C77A C80A 107.5(10)
C79A C77A C70 111.1(10)
C80A C77A C70 110.4(10)
C79A C77A C78A 108.3(9)
C80A C77A C78A 108.7(9)
C70 C77A C78A 110.8(10)
C77A C79A H79A 109.5
C77A C79A H79B 109.5
H79A C79A H79B 109.5
C77A C79A H79C 109.5
H79A C79A H79C 109.5
H79B C79A H79C 109.5
C77A C78A H78A 109.5
C77A C78A H78B 109.5
H78A C78A H78B 109.5
C77A C78A H78C 109.5
H78A C78A H78C 109.5
H78B C78A H78C 109.5
C77A C80A H80A 109.5
C77A C80A H80B 109.5
H80A C80A H80B 109.5
C77A C80A H80C 109.5
H80A C80A H80C 109.5
H80B C80A H80C 109.5
C78B C77B C80B 107.1(14)
C78B C77B C79B 108.2(13)
C80B C77B C79B 109.1(13)
C78B C77B C70 116.6(18)
C80B C77B C70 107(2)
C79B C77B C70 108.3(19)
C77B C78B H78D 109.5
C77B C78B H78E 109.5
H78D C78B H78E 109.5
C77B C78B H78F 109.5
H78D C78B H78F 109.5
H78E C78B H78F 109.5
C77B C79B H79D 109.5
C77B C79B H79E 109.5
H79D C79B H79E 109.5
C77B C79B H79F 109.5
H79D C79B H79F 109.5
H79E C79B H79F 109.5
C77B C80B H80D 109.5
C77B C80B H80E 109.5
H80D C80B H80E 109.5
C77B C80B H80F 109.5
H80D C80B H80F 109.5
H80E C80B H80F 109.5
C83 C81 C84 111.4(6)
C83 C81 C72 115.2(6)
C84 C81 C72 106.0(6)
C83 C81 C82 105.6(6)
C84 C81 C82 106.0(6)
C72 C81 C82 112.4(6)
C81 C82 H82A 109.5
C81 C82 H82B 109.5
H82A C82 H82B 109.5
C81 C82 H82C 109.5
H82A C82 H82C 109.5
H82B C82 H82C 109.5
C81 C83 H83A 109.5
C81 C83 H83B 109.5
H83A C83 H83B 109.5
C81 C83 H83C 109.5
H83A C83 H83C 109.5
H83B C83 H83C 109.5
C81 C84 H84A 109.5
C81 C84 H84B 109.5
H84A C84 H84B 109.5
C81 C84 H84C 109.5
H84A C84 H84C 109.5
H84B C84 H84C 109.5
Si5 C85 H85A 109.5
Si5 C85 H85B 109.5
H85A C85 H85B 109.5
Si5 C85 H85C 109.5
H85A C85 H85C 109.5
H85B C85 H85C 109.5
Si5 C86 H86A 109.5
Si5 C86 H86B 109.5
H86A C86 H86B 109.5
Si5 C86 H86C 109.5
H86A C86 H86C 109.5
H86B C86 H86C 109.5
Si5 C87 H87A 109.5
Si5 C87 H87B 109.5
H87A C87 H87B 109.5
Si5 C87 H87C 109.5
H87A C87 H87C 109.5
H87B C87 H87C 109.5
C89 C88 C93 119.3(6)
C89 C88 N5 121.8(6)
C93 C88 N5 117.8(6)
C89 C88 Bi5 108.6(5)
C93 C88 Bi5 100.5(4)
N5 C88 Bi5 50.0(3)
C90 C89 C88 117.7(6)
C90 C89 C94 112.6(6)
C88 C89 C94 129.7(6)
C91 C90 C89 124.5(7)
C91 C90 H90 117.7
C89 C90 H90 117.7
C90 C91 C92 116.7(6)
C90 C91 C98 123.3(6)
C92 C91 C98 120.0(6)
C91 C92 C93 124.3(6)
C91 C92 H92 117.9
C93 C92 H92 117.9
C92 C93 C88 116.9(6)
C92 C93 C102 117.3(6)
C88 C93 C102 125.7(6)
C95 C94 C96 105.6(7)
C95 C94 C89 117.9(6)
C96 C94 C89 110.4(6)
C95 C94 C97 106.4(6)
C96 C94 C97 109.8(6)
C89 C94 C97 106.6(6)
C94 C95 H95A 109.5
C94 C95 H95B 109.5
H95A C95 H95B 109.5
C94 C95 H95C 109.5
H95A C95 H95C 109.5
H95B C95 H95C 109.5
C94 C96 H96A 109.5
C94 C96 H96B 109.5
H96A C96 H96B 109.5
C94 C96 H96C 109.5
H96A C96 H96C 109.5
H96B C96 H96C 109.5
C94 C97 H97A 109.5
C94 C97 H97B 109.5
H97A C97 H97B 109.5
C94 C97 H97C 109.5
H97A C97 H97C 109.5
H97B C97 H97C 109.5
C100 C98 C91 109.8(6)
C100 C98 C101 109.3(7)
C91 C98 C101 111.1(6)
C100 C98 C99 110.1(6)
C91 C98 C99 109.0(6)
C101 C98 C99 107.5(6)
C98 C99 H99A 109.5
C98 C99 H99B 109.5
H99A C99 H99B 109.5
C98 C99 H99C 109.5
H99A C99 H99C 109.5
H99B C99 H99C 109.5
C98 C100 H10A 109.5
C98 C100 H10B 109.5
H10A C100 H10B 109.5
C98 C100 H10C 109.5
H10A C100 H10C 109.5
H10B C100 H10C 109.5
C98 C101 H10D 109.5
C98 C101 H10E 109.5
H10D C101 H10E 109.5
C98 C101 H10F 109.5
H10D C101 H10F 109.5
H10E C101 H10F 109.5
C105 C102 C104 112.2(6)
C105 C102 C103 106.2(6)
C104 C102 C103 104.6(6)
C105 C102 C93 107.6(6)
C104 C102 C93 113.5(6)
C103 C102 C93 112.6(6)
C102 C103 H10G 109.5
C102 C103 H10H 109.5
H10G C103 H10H 109.5
C102 C103 H10I 109.5
H10G C103 H10I 109.5
H10H C103 H10I 109.5
C102 C104 H10J 109.5
C102 C104 H10K 109.5
H10J C104 H10K 109.5
C102 C104 H10L 109.5
H10J C104 H10L 109.5
H10K C104 H10L 109.5
C102 C105 H10M 109.5
C102 C105 H10N 109.5
H10M C105 H10N 109.5
C102 C105 H10O 109.5
H10M C105 H10O 109.5
H10N C105 H10O 109.5
Si6 C106 H10P 109.5
Si6 C106 H10Q 109.5
H10P C106 H10Q 109.5
Si6 C106 H10R 109.5
H10P C106 H10R 109.5
H10Q C106 H10R 109.5
Si6 C107 H10S 109.5
Si6 C107 H10T 109.5
H10S C107 H10T 109.5
Si6 C107 H10U 109.5
H10S C107 H10U 109.5
H10T C107 H10U 109.5
Si6 C108 H10V 109.5
Si6 C108 H10W 109.5
H10V C108 H10W 109.5
Si6 C108 H10X 109.5
H10V C108 H10X 109.5
H10W C108 H10X 109.5
C110 C109 C114 119.0(6)
C110 C109 N6 121.6(6)
C114 C109 N6 119.0(6)
C110 C109 Bi6 111.2(5)
C114 C109 Bi6 101.6(4)
N6 C109 Bi6 49.7(3)
C111 C110 C109 117.2(7)
C111 C110 C115 113.0(7)
C109 C110 C115 129.8(6)
C112 C111 C110 125.1(8)
C112 C111 H111 117.4
C110 C111 H111 117.4
C111 C112 C113 116.8(7)
C111 C112 C19A 125.5(11)
C113 C112 C19A 117.6(11)
C111 C112 C19B 117.3(13)
C113 C112 C19B 125.1(14)
C112 C113 C114 124.6(7)
C112 C113 H113 117.7
C114 C113 H113 117.7
C113 C114 C109 117.2(7)
C113 C114 C123 116.9(6)
C109 C114 C123 125.6(6)
C116 C115 C118 107.7(7)
C116 C115 C117 109.7(8)
C118 C115 C117 105.4(6)
C116 C115 C110 109.1(6)
C118 C115 C110 117.0(6)
C117 C115 C110 107.7(6)
C115 C116 H11D 109.5
C115 C116 H11E 109.5
H11D C116 H11E 109.5
C115 C116 H11F 109.5
H11D C116 H11F 109.5
H11E C116 H11F 109.5
C115 C117 H11G 109.5
C115 C117 H11H 109.5
H11G C117 H11H 109.5
C115 C117 H11I 109.5
H11G C117 H11I 109.5
H11H C117 H11I 109.5
C115 C118 H11J 109.5
C115 C118 H11K 109.5
H11J C118 H11K 109.5
C115 C118 H11L 109.5
H11J C118 H11L 109.5
H11K C118 H11L 109.5
C22A C19A C20A 111.1(15)
C22A C19A C112 110.5(14)
C20A C19A C112 113.0(12)
C22A C19A C21A 107.6(12)
C20A C19A C21A 109.7(16)
C112 C19A C21A 104.6(12)
C19A C20A H20D 109.5
C19A C20A H20E 109.5
H20D C20A H20E 109.5
C19A C20A H20F 109.5
H20D C20A H20F 109.5
H20E C20A H20F 109.5
C19A C21A H21D 109.5
C19A C21A H21E 109.5
H21D C21A H21E 109.5
C19A C21A H21F 109.5
H21D C21A H21F 109.5
H21E C21A H21F 109.5
C19A C22A H22D 109.5
C19A C22A H22E 109.5
H22D C22A H22E 109.5
C19A C22A H22F 109.5
H22D C22A H22F 109.5
H22E C22A H22F 109.5
C22B C19B C20B 111.4(18)
C22B C19B C112 108.6(18)
C20B C19B C112 115.4(15)
C22B C19B C21B 106.4(14)
C20B C19B C21B 109.2(18)
C112 C19B C21B 105.4(18)
C19B C20B H20G 109.5
C19B C20B H20H 109.5
H20G C20B H20H 109.5
C19B C20B H20I 109.5
H20G C20B H20I 109.5
H20H C20B H20I 109.5
C19B C21B H21G 109.5
C19B C21B H21H 109.5
H21G C21B H21H 109.5
C19B C21B H21I 109.5
H21G C21B H21I 109.5
H21H C21B H21I 109.5
C19B C22B H22G 109.5
C19B C22B H22H 109.5
H22G C22B H22H 109.5
C19B C22B H22I 109.5
H22G C22B H22I 109.5
H22H C22B H22I 109.5
C125 C123 C126 111.0(6)
C125 C123 C124 103.5(6)
C126 C123 C124 107.6(6)
C125 C123 C114 116.7(6)
C126 C123 C114 107.4(6)
C124 C123 C114 110.3(6)
C123 C124 H12D 109.5
C123 C124 H12E 109.5
H12D C124 H12E 109.5
C123 C124 H12F 109.5
H12D C124 H12F 109.5
H12E C124 H12F 109.5
C123 C125 H12G 109.5
C123 C125 H12H 109.5
H12G C125 H12H 109.5
C123 C125 H12I 109.5
H12G C125 H12I 109.5
H12H C125 H12I 109.5
C123 C126 H12J 109.5
C123 C126 H12K 109.5
H12J C126 H12K 109.5
C123 C126 H12L 109.5
H12J C126 H12L 109.5
H12K C126 H12L 109.5

loop_
_geom_bond_atom_site_label_1
_geom_bond_atom_site_label_2
_geom_bond_distance
Bi1 N1 2.165(5)
Bi1 Cl1 2.4691(18)
Bi1 Cl2 2.5120(18)
Bi1 C4 2.763(6)
Bi2 N2 2.151(6)
Bi2 Cl3 2.4745(18)
Bi2 Cl4 2.5066(18)
Bi2 C25 2.773(7)
Bi3 N3 2.161(5)
Bi3 Cl5 2.4924(19)
Bi3 Cl6 2.5464(18)
Bi3 C46 2.786(7)
Bi4 N4 2.152(5)
Bi4 Cl7 2.4975(18)
Bi4 Cl8 2.5379(19)
Bi4 C67 2.788(6)
Bi5 N5 2.159(6)
Bi5 Cl9 2.4806(18)
Bi5 Cl10 2.539(2)
Bi5 C88 2.786(7)
Bi6 N6 2.153(5)
Bi6 Cl11 2.452(2)
Bi6 Cl12 2.513(2)
Bi6 C109 2.787(7)
N1 C4 1.451(8)
N1 Si1 1.738(6)
N2 C25 1.455(8)
N2 Si2 1.753(6)
N3 C46 1.453(8)
N3 Si3 1.745(6)
N4 C67 1.451(8)
N4 Si4 1.762(6)
N5 C88 1.464(8)
N5 Si5 1.758(6)
N6 C109 1.466(8)
N6 Si6 1.732(5)
Si1 C1 1.860(7)
Si1 C2 1.867(8)
Si1 C3 1.874(7)
Si2 C22 1.859(8)
Si2 C23 1.879(7)
Si2 C24 1.884(7)
Si3 C45 1.869(8)
Si3 C43 1.873(7)
Si3 C44 1.878(8)
Si4 C65 1.849(8)
Si4 C66 1.866(7)
Si4 C64 1.875(7)
Si5 C85 1.856(9)
Si5 C86 1.859(8)
Si5 C87 1.875(8)
Si6 C108 1.855(7)
Si6 C107 1.870(7)
Si6 C106 1.871(8)
C1 H1A 0.9800
C1 H1B 0.9800
C1 H1C 0.9800
C2 H2A 0.9800
C2 H2B 0.9800
C2 H2C 0.9800
C3 H3A 0.9800
C3 H3B 0.9800
C3 H3C 0.9800
C4 C5 1.419(9)
C4 C9 1.446(10)
C5 C6 1.428(10)
C5 C10 1.533(10)
C6 C7 1.347(10)
C6 H6 0.9500
C7 C8 1.380(10)
C7 C14 1.540(10)
C8 C9 1.384(10)
C8 H8 0.9500
C9 C18 1.557(9)
C10 C11 1.516(10)
C10 C12 1.541(9)
C10 C13 1.558(9)
C11 H11A 0.9800
C11 H11B 0.9800
C11 H11C 0.9800
C12 H12A 0.9800
C12 H12B 0.9800
C12 H12C 0.9800
C13 H13A 0.9800
C13 H13B 0.9800
C13 H13C 0.9800
C14 C17 1.521(10)
C14 C16 1.526(12)
C14 C15 1.531(11)
C15 H15A 0.9800
C15 H15B 0.9800
C15 H15C 0.9800
C16 H16A 0.9800
C16 H16B 0.9800
C16 H16C 0.9800
C17 H17A 0.9800
C17 H17B 0.9800
C17 H17C 0.9800
C18 C20 1.523(11)
C18 C19 1.535(11)
C18 C21 1.538(10)
C19 H19A 0.9800
C19 H19B 0.9800
C19 H19C 0.9800
C20 H20A 0.9800
C20 H20B 0.9800
C20 H20C 0.9800
C21 H21A 0.9800
C21 H21B 0.9800
C21 H21C 0.9800
C22 H22A 0.9800
C22 H22B 0.9800
C22 H22C 0.9800
C23 H23A 0.9800
C23 H23B 0.9800
C23 H23C 0.9800
C24 H24A 0.9800
C24 H24B 0.9800
C24 H24C 0.9800
C25 C30 1.433(9)
C25 C26 1.439(8)
C26 C27 1.397(9)
C26 C31 1.540(9)
C27 C28 1.377(9)
C27 H27 0.9500
C28 C29 1.385(9)
C28 C35 1.518(9)
C29 C30 1.379(9)
C29 H29 0.9500
C30 C39 1.564(9)
C31 C33 1.503(10)
C31 C32 1.532(9)
C31 C34 1.561(9)
C32 H32A 0.9800
C32 H32B 0.9800
C32 H32C 0.9800
C33 H33A 0.9800
C33 H33B 0.9800
C33 H33C 0.9800
C34 H34A 0.9800
C34 H34B 0.9800
C34 H34C 0.9800
C35 C38 1.527(9)
C35 C36 1.529(10)
C35 C37 1.530(10)
C36 H36A 0.9800
C36 H36B 0.9800
C36 H36C 0.9800
C37 H37A 0.9800
C37 H37B 0.9800
C37 H37C 0.9800
C38 H38A 0.9800
C38 H38B 0.9800
C38 H38C 0.9800
C39 C40 1.518(10)
C39 C42 1.536(10)
C39 C41 1.541(9)
C40 H40A 0.9800
C40 H40B 0.9800
C40 H40C 0.9800
C41 H41A 0.9800
C41 H41B 0.9800
C41 H41C 0.9800
C42 H42A 0.9800
C42 H42B 0.9800
C42 H42C 0.9800
C43 H43A 0.9800
C43 H43B 0.9800
C43 H43C 0.9800
C44 H44A 0.9800
C44 H44B 0.9800
C44 H44C 0.9800
C45 H45A 0.9800
C45 H45B 0.9800
C45 H45C 0.9800
C46 C47 1.423(9)
C46 C51 1.445(9)
C47 C48 1.404(9)
C47 C52 1.562(10)
C48 C49 1.362(10)
C48 H48 0.9500
C49 C50 1.387(9)
C49 C56 1.537(10)
C50 C51 1.378(9)
C50 H50 0.9500
C51 C60 1.563(9)
C52 C53 1.527(10)
C52 C54 1.531(9)
C52 C55 1.542(9)
C53 H53A 0.9800
C53 H53B 0.9800
C53 H53C 0.9800
C54 H54A 0.9800
C54 H54B 0.9800
C54 H54C 0.9800
C55 H55A 0.9800
C55 H55B 0.9800
C55 H55C 0.9800
C56 C59 1.513(11)
C56 C58 1.515(11)
C56 C57 1.533(11)
C57 H57A 0.9800
C57 H57B 0.9800
C57 H57C 0.9800
C58 H58A 0.9800
C58 H58B 0.9800
C58 H58C 0.9800
C59 H59A 0.9800
C59 H59B 0.9800
C59 H59C 0.9800
C60 C62 1.524(9)
C60 C63 1.532(9)
C60 C61 1.539(10)
C61 H61A 0.9800
C61 H61B 0.9800
C61 H61C 0.9800
C62 H62A 0.9800
C62 H62B 0.9800
C62 H62C 0.9800
C63 H63A 0.9800
C63 H63B 0.9800
C63 H63C 0.9800
C64 H64A 0.9800
C64 H64B 0.9800
C64 H64C 0.9800
C65 H65A 0.9800
C65 H65B 0.9800
C65 H65C 0.9800
C66 H66A 0.9800
C66 H66B 0.9800
C66 H66C 0.9800
C67 C68 1.428(9)
C67 C72 1.445(9)
C68 C69 1.413(9)
C68 C73 1.531(9)
C69 C70 1.385(10)
C69 H69 0.9500
C70 C71 1.374(10)
C70 C77A 1.542(11)
C70 C77B 1.543(13)
C71 C72 1.390(10)
C71 H71 0.9500
C72 C81 1.539(10)
C73 C76 1.538(10)
C73 C75 1.542(10)
C73 C74 1.564(9)
C74 H74A 0.9800
C74 H74B 0.9800
C74 H74C 0.9800
C75 H75A 0.9800
C75 H75B 0.9800
C75 H75C 0.9800
C76 H76A 0.9800
C76 H76B 0.9800
C76 H76C 0.9800
C77A C79A 1.536(14)
C77A C80A 1.540(13)
C77A C78A 1.544(13)
C79A H79A 0.9800
C79A H79B 0.9800
C79A H79C 0.9800
C78A H78A 0.9800
C78A H78B 0.9800
C78A H78C 0.9800
C80A H80A 0.9800
C80A H80B 0.9800
C80A H80C 0.9800
C77B C78B 1.538(15)
C77B C80B 1.541(14)
C77B C79B 1.543(15)
C78B H78D 0.9800
C78B H78E 0.9800
C78B H78F 0.9800
C79B H79D 0.9800
C79B H79E 0.9800
C79B H79F 0.9800
C80B H80D 0.9800
C80B H80E 0.9800
C80B H80F 0.9800
C81 C83 1.523(9)
C81 C84 1.529(10)
C81 C82 1.541(10)
C82 H82A 0.9800
C82 H82B 0.9800
C82 H82C 0.9800
C83 H83A 0.9800
C83 H83B 0.9800
C83 H83C 0.9800
C84 H84A 0.9800
C84 H84B 0.9800
C84 H84C 0.9800
C85 H85A 0.9800
C85 H85B 0.9800
C85 H85C 0.9800
C86 H86A 0.9800
C86 H86B 0.9800
C86 H86C 0.9800
C87 H87A 0.9800
C87 H87B 0.9800
C87 H87C 0.9800
C88 C89 1.411(9)
C88 C93 1.450(9)
C89 C90 1.402(9)
C89 C94 1.548(9)
C90 C91 1.368(9)
C90 H90 0.9500
C91 C92 1.369(9)
C91 C98 1.535(9)
C92 C93 1.404(9)
C92 H92 0.9500
C93 C102 1.562(9)
C94 C95 1.525(10)
C94 C96 1.527(11)
C94 C97 1.557(11)
C95 H95A 0.9800
C95 H95B 0.9800
C95 H95C 0.9800
C96 H96A 0.9800
C96 H96B 0.9800
C96 H96C 0.9800
C97 H97A 0.9800
C97 H97B 0.9800
C97 H97C 0.9800
C98 C100 1.507(10)
C98 C101 1.535(10)
C98 C99 1.545(10)
C99 H99A 0.9800
C99 H99B 0.9800
C99 H99C 0.9800
C100 H10A 0.9800
C100 H10B 0.9800
C100 H10C 0.9800
C101 H10D 0.9800
C101 H10E 0.9800
C101 H10F 0.9800
C102 C105 1.522(10)
C102 C104 1.526(10)
C102 C103 1.531(9)
C103 H10G 0.9800
C103 H10H 0.9800
C103 H10I 0.9800
C104 H10J 0.9800
C104 H10K 0.9800
C104 H10L 0.9800
C105 H10M 0.9800
C105 H10N 0.9800
C105 H10O 0.9800
C106 H10P 0.9800
C106 H10Q 0.9800
C106 H10R 0.9800
C107 H10S 0.9800
C107 H10T 0.9800
C107 H10U 0.9800
C108 H10V 0.9800
C108 H10W 0.9800
C108 H10X 0.9800
C109 C110 1.417(10)
C109 C114 1.456(9)
C110 C111 1.406(10)
C110 C115 1.557(10)
C111 C112 1.350(10)
C111 H111 0.9500
C112 C113 1.369(11)
C112 C19A 1.553(12)
C112 C19B 1.557(13)
C113 C114 1.383(9)
C113 H113 0.9500
C114 C123 1.556(10)
C115 C116 1.515(10)
C115 C118 1.523(10)
C115 C117 1.536(11)
C116 H11D 0.9800
C116 H11E 0.9800
C116 H11F 0.9800
C117 H11G 0.9800
C117 H11H 0.9800
C117 H11I 0.9800
C118 H11J 0.9800
C118 H11K 0.9800
C118 H11L 0.9800
C19A C22A 1.49(3)
C19A C20A 1.53(2)
C19A C21A 1.57(3)
C20A H20D 0.9800
C20A H20E 0.9800
C20A H20F 0.9800
C21A H21D 0.9800
C21A H21E 0.9800
C21A H21F 0.9800
C22A H22D 0.9800
C22A H22E 0.9800
C22A H22F 0.9800
C19B C22B 1.49(3)
C19B C20B 1.53(2)
C19B C21B 1.58(3)
C20B H20G 0.9800
C20B H20H 0.9800
C20B H20I 0.9800
C21B H21G 0.9800
C21B H21H 0.9800
C21B H21I 0.9800
C22B H22G 0.9800
C22B H22H 0.9800
C22B H22I 0.9800
C123 C125 1.519(10)
C123 C126 1.533(9)
C123 C124 1.548(9)
C124 H12D 0.9800
C124 H12E 0.9800
C124 H12F 0.9800
C125 H12G 0.9800
C125 H12H 0.9800
C125 H12I 0.9800
C126 H12J 0.9800
C126 H12K 0.9800
C126 H12L 0.9800

loop_
_geom_torsion_atom_site_label_1
_geom_torsion_atom_site_label_2
_geom_torsion_atom_site_label_3
_geom_torsion_atom_site_label_4
_geom_torsion
C4 N1 Si1 C1 135.8(7)
Bi1 N1 Si1 C1 -51.8(5)
C4 N1 Si1 C2 -107.4(7)
Bi1 N1 Si1 C2 65.0(5)
C4 N1 Si1 C3 13.2(8)
Bi1 N1 Si1 C3 -174.4(4)
C25 N2 Si2 C22 14.8(7)
Bi2 N2 Si2 C22 -169.0(3)
C25 N2 Si2 C23 137.9(6)
Bi2 N2 Si2 C23 -45.8(4)
C25 N2 Si2 C24 -106.5(6)
Bi2 N2 Si2 C24 69.8(5)
C46 N3 Si3 C45 138.3(7)
Bi3 N3 Si3 C45 -46.5(5)
C46 N3 Si3 C43 13.7(8)
Bi3 N3 Si3 C43 -171.1(4)
C46 N3 Si3 C44 -106.6(7)
Bi3 N3 Si3 C44 68.6(5)
C67 N4 Si4 C65 -106.3(7)
Bi4 N4 Si4 C65 68.8(5)
C67 N4 Si4 C66 138.3(6)
Bi4 N4 Si4 C66 -46.6(5)
C67 N4 Si4 C64 14.9(7)
Bi4 N4 Si4 C64 -170.0(4)
C88 N5 Si5 C85 9.7(7)
Bi5 N5 Si5 C85 -174.5(4)
C88 N5 Si5 C86 133.6(6)
Bi5 N5 Si5 C86 -50.6(5)
C88 N5 Si5 C87 -110.5(7)
Bi5 N5 Si5 C87 65.3(5)
C109 N6 Si6 C108 138.7(6)
Bi6 N6 Si6 C108 -46.4(5)
C109 N6 Si6 C107 14.1(7)
Bi6 N6 Si6 C107 -171.0(4)
C109 N6 Si6 C106 -106.3(7)
Bi6 N6 Si6 C106 68.6(5)
Si1 N1 C4 C5 -94.5(8)
Bi1 N1 C4 C5 91.7(6)
Si1 N1 C4 C9 94.2(8)
Bi1 N1 C4 C9 -79.6(6)
Si1 N1 C4 Bi1 173.8(8)
C9 C4 C5 C6 6.0(9)
N1 C4 C5 C6 -165.4(6)
Bi1 C4 C5 C6 -109.7(5)
C9 C4 C5 C10 -172.8(6)
N1 C4 C5 C10 15.8(10)
Bi1 C4 C5 C10 71.5(7)
C4 C5 C6 C7 -0.7(10)
C10 C5 C6 C7 178.2(6)
C5 C6 C7 C8 -2.4(10)
C5 C6 C7 C14 176.3(6)
C6 C7 C8 C9 0.1(10)
C14 C7 C8 C9 -178.6(6)
C7 C8 C9 C4 5.1(10)
C7 C8 C9 C18 -171.5(6)
C5 C4 C9 C8 -8.1(9)
N1 C4 C9 C8 163.4(6)
Bi1 C4 C9 C8 112.3(6)
C5 C4 C9 C18 168.2(6)
N1 C4 C9 C18 -20.3(10)
Bi1 C4 C9 C18 -71.4(7)
C4 C5 C10 C11 0.1(10)
C6 C5 C10 C11 -178.7(6)
C4 C5 C10 C12 -123.3(8)
C6 C5 C10 C12 58.0(7)
C4 C5 C10 C13 118.6(7)
C6 C5 C10 C13 -60.2(7)
C6 C7 C14 C17 138.9(8)
C8 C7 C14 C17 -42.5(10)
C6 C7 C14 C16 19.2(10)
C8 C7 C14 C16 -162.2(7)
C6 C7 C14 C15 -100.5(9)
C8 C7 C14 C15 78.2(9)
C8 C9 C18 C20 112.6(7)
C4 C9 C18 C20 -63.7(8)
C8 C9 C18 C19 -3.9(9)
C4 C9 C18 C19 179.7(6)
C8 C9 C18 C21 -122.6(7)
C4 C9 C18 C21 61.1(9)
Si2 N2 C25 C30 96.3(7)
Bi2 N2 C25 C30 -80.7(6)
Si2 N2 C25 C26 -95.8(7)
Bi2 N2 C25 C26 87.2(6)
Si2 N2 C25 Bi2 177.0(7)
C30 C25 C26 C27 4.9(9)
N2 C25 C26 C27 -163.4(6)
Bi2 C25 C26 C27 -110.3(6)
C30 C25 C26 C31 -174.5(7)
N2 C25 C26 C31 17.2(10)
Bi2 C25 C26 C31 70.3(8)
C25 C26 C27 C28 3.0(11)
C31 C26 C27 C28 -177.5(7)
C26 C27 C28 C29 -7.5(11)
C26 C27 C28 C35 176.3(7)
C27 C28 C29 C30 4.1(11)
C35 C28 C29 C30 -179.9(7)
C28 C29 C30 C25 3.5(11)
C28 C29 C30 C39 -173.9(6)
C26 C25 C30 C29 -8.0(10)
N2 C25 C30 C29 160.2(7)
Bi2 C25 C30 C29 109.2(6)
C26 C25 C30 C39 169.2(6)
N2 C25 C30 C39 -22.6(10)
Bi2 C25 C30 C39 -73.5(7)
C27 C26 C31 C33 -59.0(8)
C25 C26 C31 C33 120.4(8)
C27 C26 C31 C32 179.7(7)
C25 C26 C31 C32 -0.9(11)
C27 C26 C31 C34 60.3(8)
C25 C26 C31 C34 -120.3(8)
C27 C28 C35 C38 -171.5(7)
C29 C28 C35 C38 12.6(10)
C27 C28 C35 C36 67.1(9)
C29 C28 C35 C36 -108.7(8)
C27 C28 C35 C37 -53.2(9)
C29 C28 C35 C37 131.0(7)
C29 C30 C39 C40 -121.9(7)
C25 C30 C39 C40 60.8(9)
C29 C30 C39 C42 113.6(7)
C25 C30 C39 C42 -63.7(8)
C29 C30 C39 C41 -2.8(9)
C25 C30 C39 C41 179.9(7)
Si3 N3 C46 C47 -91.0(8)
Bi3 N3 C46 C47 92.9(6)
Si3 N3 C46 C51 97.6(8)
Bi3 N3 C46 C51 -78.6(6)
Si3 N3 C46 Bi3 176.1(8)
C51 C46 C47 C48 5.8(9)
N3 C46 C47 C48 -165.8(6)
Bi3 C46 C47 C48 -110.4(6)
C51 C46 C47 C52 -174.2(6)
N3 C46 C47 C52 14.2(10)
Bi3 C46 C47 C52 69.6(8)
C46 C47 C48 C49 1.1(10)
C52 C47 C48 C49 -178.9(6)
C47 C48 C49 C50 -5.3(10)
C47 C48 C49 C56 175.9(7)
C48 C49 C50 C51 2.5(10)
C56 C49 C50 C51 -178.7(7)
C49 C50 C51 C46 4.3(10)
C49 C50 C51 C60 -168.7(6)
C47 C46 C51 C50 -8.3(9)
N3 C46 C51 C50 163.4(6)
Bi3 C46 C51 C50 113.5(6)
C47 C46 C51 C60 164.2(6)
N3 C46 C51 C60 -24.1(9)
Bi3 C46 C51 C60 -74.0(6)
C48 C47 C52 C53 -179.9(6)
C46 C47 C52 C53 0.0(11)
C48 C47 C52 C54 58.7(7)
C46 C47 C52 C54 -121.4(7)
C48 C47 C52 C55 -60.9(7)
C46 C47 C52 C55 119.1(8)
C48 C49 C56 C59 118.4(8)
C50 C49 C56 C59 -60.4(10)
C48 C49 C56 C58 -0.7(11)
C50 C49 C56 C58 -179.5(7)
C48 C49 C56 C57 -121.9(8)
C50 C49 C56 C57 59.4(9)
C50 C51 C60 C62 108.7(7)
C46 C51 C60 C62 -63.8(8)
C50 C51 C60 C63 -126.1(7)
C46 C51 C60 C63 61.3(9)
C50 C51 C60 C61 -6.5(9)
C46 C51 C60 C61 -179.0(6)
Si4 N4 C67 C68 -95.8(8)
Bi4 N4 C67 C68 88.1(6)
Si4 N4 C67 C72 94.7(7)
Bi4 N4 C67 C72 -81.4(6)
Si4 N4 C67 Bi4 176.1(7)
C72 C67 C68 C69 6.7(9)
N4 C67 C68 C69 -162.7(6)
Bi4 C67 C68 C69 -109.6(6)
C72 C67 C68 C73 -174.0(6)
N4 C67 C68 C73 16.5(11)
Bi4 C67 C68 C73 69.6(8)
C67 C68 C69 C70 0.1(10)
C73 C68 C69 C70 -179.3(7)
C68 C69 C70 C71 -4.7(11)
C68 C69 C70 C77A 180.0(9)
C68 C69 C70 C77B 166.8(13)
C69 C70 C71 C72 2.4(11)
C77A C70 C71 C72 178.0(8)
C77B C70 C71 C72 -168.8(13)
C70 C71 C72 C67 4.3(10)
C70 C71 C72 C81 -169.9(7)
C68 C67 C72 C71 -8.9(9)
N4 C67 C72 C71 160.8(6)
Bi4 C67 C72 C71 110.3(6)
C68 C67 C72 C81 164.8(6)
N4 C67 C72 C81 -25.6(9)
Bi4 C67 C72 C81 -76.0(7)
C69 C68 C73 C76 -176.4(6)
C67 C68 C73 C76 4.3(11)
C69 C68 C73 C75 60.2(8)
C67 C68 C73 C75 -119.1(8)
C69 C68 C73 C74 -57.5(8)
C67 C68 C73 C74 123.2(8)
C71 C70 C77A C79A -173.0(9)
C69 C70 C77A C79A 2.3(14)
C77B C70 C77A C79A 71(6)
C71 C70 C77A C80A 67.8(12)
C69 C70 C77A C80A -116.8(11)
C77B C70 C77A C80A -48(6)
C71 C70 C77A C78A -52.6(13)
C69 C70 C77A C78A 122.7(11)
C77B C70 C77A C78A -168(6)
C71 C70 C77B C78B 159.6(17)
C69 C70 C77B C78B -12(2)
C77A C70 C77B C78B -130(7)
C71 C70 C77B C80B 39(2)
C69 C70 C77B C80B -131.6(17)
C77A C70 C77B C80B 110(6)
C71 C70 C77B C79B -78.2(18)
C69 C70 C77B C79B 110.7(17)
C77A C70 C77B C79B -7(5)
C71 C72 C81 C83 -123.8(7)
C67 C72 C81 C83 62.5(9)
C71 C72 C81 C84 112.5(7)
C67 C72 C81 C84 -61.2(8)
C71 C72 C81 C82 -2.8(9)
C67 C72 C81 C82 -176.5(6)
Si5 N5 C88 C89 -95.2(8)
Bi5 N5 C88 C89 88.2(7)
Si5 N5 C88 C93 96.6(8)
Bi5 N5 C88 C93 -80.0(6)
Si5 N5 C88 Bi5 176.7(7)
C93 C88 C89 C90 7.3(10)
N5 C88 C89 C90 -160.7(7)
Bi5 C88 C89 C90 -106.9(6)
C93 C88 C89 C94 -172.0(7)
N5 C88 C89 C94 20.0(12)
Bi5 C88 C89 C94 73.8(8)
C88 C89 C90 C91 -0.3(11)
C94 C89 C90 C91 179.1(7)
C89 C90 C91 C92 -5.2(11)
C89 C90 C91 C98 175.8(7)
C90 C91 C92 C93 3.7(11)
C98 C91 C92 C93 -177.3(7)
C91 C92 C93 C88 3.0(11)
C91 C92 C93 C102 -172.3(7)
C89 C88 C93 C92 -8.6(10)
N5 C88 C93 C92 159.9(7)
Bi5 C88 C93 C92 109.8(6)
C89 C88 C93 C102 166.3(7)
N5 C88 C93 C102 -25.1(10)
Bi5 C88 C93 C102 -75.3(7)
C90 C89 C94 C95 -178.4(7)
C88 C89 C94 C95 1.0(12)
C90 C89 C94 C96 60.2(9)
C88 C89 C94 C96 -120.4(8)
C90 C89 C94 C97 -58.9(8)
C88 C89 C94 C97 120.4(8)
C90 C91 C98 C100 112.2(8)
C92 C91 C98 C100 -66.8(9)
C90 C91 C98 C101 -8.8(10)
C92 C91 C98 C101 172.3(7)
C90 C91 C98 C99 -127.2(7)
C92 C91 C98 C99 53.9(9)
C92 C93 C102 C105 115.1(7)
C88 C93 C102 C105 -59.8(9)
C92 C93 C102 C104 -120.2(7)
C88 C93 C102 C104 64.9(9)
C92 C93 C102 C103 -1.6(10)
C88 C93 C102 C103 -176.6(7)
Si6 N6 C109 C110 -92.0(8)
Bi6 N6 C109 C110 92.0(6)
Si6 N6 C109 C114 95.7(7)
Bi6 N6 C109 C114 -80.3(6)
Si6 N6 C109 Bi6 176.0(7)
C114 C109 C110 C111 2.5(9)
N6 C109 C110 C111 -169.9(6)
Bi6 C109 C110 C111 -115.0(6)
C114 C109 C110 C115 -177.5(7)
N6 C109 C110 C115 10.2(11)
Bi6 C109 C110 C115 65.1(8)
C109 C110 C111 C112 0.2(11)
C115 C110 C111 C112 -179.8(7)
C110 C111 C112 C113 -1.1(12)
C110 C111 C112 C19A -178.7(11)
C110 C111 C112 C19B 168.8(13)
C111 C112 C113 C114 -0.9(12)
C19A C112 C113 C114 176.9(10)
C19B C112 C113 C114 -170.0(13)
C112 C113 C114 C109 3.5(11)
C112 C113 C114 C123 -170.6(7)
C110 C109 C114 C113 -4.2(9)
N6 C109 C114 C113 168.3(6)
Bi6 C109 C114 C113 118.2(6)
C110 C109 C114 C123 169.3(6)
N6 C109 C114 C123 -18.2(10)
Bi6 C109 C114 C123 -68.3(7)
C111 C110 C115 C116 60.7(9)
C109 C110 C115 C116 -119.3(9)
C111 C110 C115 C118 -176.7(7)
C109 C110 C115 C118 3.2(11)
C111 C110 C115 C117 -58.3(8)
C109 C110 C115 C117 121.6(8)
C111 C112 C19A C22A 1(2)
C113 C112 C19A C22A -177.0(12)
C19B C112 C19A C22A 56(8)
C111 C112 C19A C20A 125.7(15)
C113 C112 C19A C20A -52(2)
C19B C112 C19A C20A -179(100)
C111 C112 C19A C21A -115.0(15)
C113 C112 C19A C21A 67.4(14)
C19B C112 C19A C21A -60(8)
C111 C112 C19B C22B -179.4(14)
C113 C112 C19B C22B -10(2)
C19A C112 C19B C22B 50(8)
C111 C112 C19B C20B -54(3)
C113 C112 C19B C20B 115(2)
C19A C112 C19B C20B 175(11)
C111 C112 C19B C21B 66.9(18)
C113 C112 C19B C21B -124.0(17)
C19A C112 C19B C21B -64(8)
C113 C114 C123 C125 -133.1(7)
C109 C114 C123 C125 53.4(9)
C113 C114 C123 C126 101.6(7)
C109 C114 C123 C126 -71.9(8)
C113 C114 C123 C124 -15.4(9)
C109 C114 C123 C124 171.1(7)
